data_7029337
loop_
_publ_author_name
'Wang, Xiuli'
'Zhao, Dan'
'Tian, Aixiang'
'Ying, Jun'

_publ_section_title
;
 Three 3D silver-bis(triazole) metal-organic frameworks stabilized by
 high-connected Wells-Dawson polyoxometallates.
;
_journal_issue 13
_journal_name_full 'Dalton transactions (Cambridge, England : 2003)'
_journal_page_first 5211
_journal_page_last 5220
_journal_paper_doi 10.1039/c3dt53437e
_journal_volume 43
_journal_year 2014
_chemical_formula_sum 'C24 H39 Ag7 N24 O65 P2 W18'
_chemical_formula_weight 5830.12
_chemical_name_systematic
; 
 ? 
;
_space_group_IT_number 9
_symmetry_cell_setting monoclinic
_symmetry_space_group_name_Hall 'C -2yc'
_symmetry_space_group_name_H-M 'C 1 c 1'
_atom_sites_solution_hydrogens geom
_atom_sites_solution_primary direct
_atom_sites_solution_secondary difmap
_audit_creation_method SHELXL-97
_cell_angle_alpha 90.00
_cell_angle_beta 95.776(2)
_cell_angle_gamma 90.00
_cell_formula_units_Z 4
_cell_length_a 25.247(3)
_cell_length_b 13.7830(14)
_cell_length_c 23.808(2)
_cell_measurement_temperature 187(2)
_cell_volume 8242.6(15)
_computing_cell_refinement 'Bruker SAINT'
_computing_data_collection 'Bruker APEX2'
_computing_data_reduction 'Bruker SAINT'
_computing_molecular_graphics 'Bruker SHELXTL'
_computing_publication_material 'Bruker SHELXTL'
_computing_structure_refinement 'SHELXL-97 (Sheldrick, 1997)'
_computing_structure_solution 'SHELXS-97 (Sheldrick, 1990)'
_diffrn_ambient_temperature 187(2)
_diffrn_measured_fraction_theta_full 0.993
_diffrn_measured_fraction_theta_max 0.993
_diffrn_radiation_monochromator graphite
_diffrn_radiation_source 'fine-focus sealed tube'
_diffrn_radiation_type MoK\a
_diffrn_radiation_wavelength 0.71069
_diffrn_reflns_av_R_equivalents 0.0416
_diffrn_reflns_av_unetI/netI 0.0668
_diffrn_reflns_limit_h_max 30
_diffrn_reflns_limit_h_min -31
_diffrn_reflns_limit_k_max 17
_diffrn_reflns_limit_k_min -17
_diffrn_reflns_limit_l_max 27
_diffrn_reflns_limit_l_min -29
_diffrn_reflns_number 30164
_diffrn_reflns_theta_full 26.05
_diffrn_reflns_theta_max 26.05
_diffrn_reflns_theta_min 1.62
_exptl_absorpt_coefficient_mu 26.776
_exptl_absorpt_correction_T_max 0.014
_exptl_absorpt_correction_T_min 0.004
_exptl_absorpt_correction_type numerical
_exptl_absorpt_process_details 'ABSCOR by T.Higashi    8  March, 1995'
_exptl_crystal_colour yellow
_exptl_crystal_density_diffrn 4.667
_exptl_crystal_density_method 'not measured'
_exptl_crystal_description block
_exptl_crystal_F_000 10156
_exptl_crystal_size_max 0.22
_exptl_crystal_size_mid 0.2
_exptl_crystal_size_min 0.16
_refine_diff_density_max 5.119
_refine_diff_density_min -6.984
_refine_diff_density_rms 0.820
_refine_ls_abs_structure_details 'Flack H D (1983), Acta Cryst. A39, 876-881'
_refine_ls_abs_structure_Flack 0.00(3)
_refine_ls_extinction_method none
_refine_ls_goodness_of_fit_ref 1.103
_refine_ls_hydrogen_treatment mixed
_refine_ls_matrix_type full
_refine_ls_number_parameters 549
_refine_ls_number_reflns 16260
_refine_ls_number_restraints 18
_refine_ls_restrained_S_all 1.104
_refine_ls_R_factor_all 0.0781
_refine_ls_R_factor_gt 0.0763
_refine_ls_shift/su_max 0.022
_refine_ls_shift/su_mean 0.001
_refine_ls_structure_factor_coef Fsqd
_refine_ls_weighting_details 'calc w=1/[\s^2^(Fo^2^)+(0.2000P)^2^+0.2000P] where P=(Fo^2^+2Fc^2^)/3'
_refine_ls_weighting_scheme calc
_refine_ls_wR_factor_gt 0.2505
_refine_ls_wR_factor_ref 0.2524
_reflns_number_gt 14338
_reflns_number_total 16260
_reflns_threshold_expression >2sigma(I)
_cod_data_source_file c3dt53437e.txt
_cod_data_source_block 1
_cod_original_cell_volume 8242.6(14)
_cod_original_sg_symbol_H-M Cc
_cod_database_code 7029337

loop_
_symmetry_equiv_pos_as_xyz
'x, y, z'
'x, -y, z+1/2'
'x+1/2, y+1/2, z'
'x+1/2, -y+1/2, z+1/2'

loop_
_atom_site_label
_atom_site_type_symbol
_atom_site_fract_x
_atom_site_fract_y
_atom_site_fract_z
_atom_site_U_iso_or_equiv
_atom_site_adp_type
_atom_site_occupancy
_atom_site_symmetry_multiplicity
_atom_site_calc_flag
_atom_site_refinement_flags
C1 C 0.5539(13) 0.7873(14) 0.0472(11) 0.0152(12) Uani 1 1 d G
H1 H 0.5458 0.8516 0.0545 0.018 Uiso 1 1 calc R
N3 N 0.5813(12) 0.7216(18) 0.0858(9) 0.0152(12) Uani 1 1 d G
C2 C 0.5853(12) 0.6312(15) 0.0579(11) 0.0152(12) Uani 1 1 d G
H2 H 0.6014 0.5754 0.0735 0.018 Uiso 1 1 calc R
N1 N 0.5604(12) 0.6411(16) 0.0020(10) 0.0152(12) Uani 1 1 d G
N2 N 0.5410(11) 0.7375(17) -0.0046(9) 0.0152(12) Uani 1 1 d G
C3 C 0.5085(18) 0.772(3) -0.0567(19) 0.0152(12) Uani 1 1 d .
H3A H 0.5280 0.7602 -0.0891 0.018 Uiso 1 1 calc R
H3B H 0.5038 0.8421 -0.0539 0.018 Uiso 1 1 calc R
C4 C 0.4546(18) 0.725(3) -0.0668(19) 0.0152(12) Uani 1 1 d .
H4A H 0.4367 0.7432 -0.1034 0.018 Uiso 1 1 calc R
H4B H 0.4571 0.6553 -0.0643 0.018 Uiso 1 1 calc R
C5 C 0.4016(18) 0.721(3) 0.0181(19) 0.0152(12) Uani 1 1 d .
H5 H 0.4016 0.6542 0.0236 0.018 Uiso 1 1 calc R
N6 N 0.4164(15) 0.864(3) -0.0163(16) 0.0152(12) Uani 1 1 d .
C7 C 0.5366(18) 0.381(3) -0.1729(19) 0.0152(12) Uani 1 1 d .
H7 H 0.5513 0.4265 -0.1957 0.018 Uiso 1 1 calc R
C8 C 0.5081(18) 0.311(3) -0.0952(19) 0.0152(12) Uani 1 1 d .
H8 H 0.5004 0.2973 -0.0587 0.018 Uiso 1 1 calc R
C9 C 0.4737(14) 0.154(3) -0.1409(19) 0.0152(12) Uani 1 1 d D
H9A H 0.4821 0.1181 -0.1738 0.018 Uiso 1 1 calc R
H9B H 0.4902 0.1203 -0.1080 0.018 Uiso 1 1 calc R
C10 C 0.4154(14) 0.151(3) -0.1391(19) 0.0152(12) Uani 1 1 d D
H10A H 0.4052 0.1830 -0.1057 0.018 Uiso 1 1 calc R
H10B H 0.4029 0.0840 -0.1392 0.018 Uiso 1 1 calc R
C13 C 0.1908(13) 0.644(3) -0.0557(18) 0.0152(12) Uani 1 1 d D
H13A H 0.1913 0.7136 -0.0497 0.018 Uiso 1 1 calc R
H13B H 0.1861 0.6121 -0.0202 0.018 Uiso 1 1 calc R
C14 C 0.1445(19) 0.614(3) -0.1028(19) 0.0152(12) Uani 1 1 d .
H14A H 0.1103 0.6221 -0.0882 0.018 Uiso 1 1 calc R
H14B H 0.1484 0.5470 -0.1132 0.018 Uiso 1 1 calc R
C15 C 0.1404(18) 0.789(3) -0.2192(19) 0.0152(12) Uani 1 1 d .
H15 H 0.1400 0.8513 -0.2344 0.018 Uiso 1 1 calc R
C16 C 0.1331(18) 0.646(3) -0.2172(19) 0.0152(12) Uani 1 1 d .
H16 H 0.1265 0.5827 -0.2301 0.018 Uiso 1 1 calc R
C17 C 0.2140(12) 1.0538(15) -0.0078(11) 0.0152(12) Uani 1 1 d G
H17 H 0.2006 1.1151 -0.0012 0.018 Uiso 1 1 calc R
N20 N 0.2293(12) 0.9827(19) 0.0339(8) 0.0152(12) Uani 1 1 d G
C18 C 0.2475(13) 0.8997(15) 0.0061(10) 0.0152(12) Uani 1 1 d G
H18 H 0.2599 0.8424 0.0234 0.018 Uiso 1 1 calc R
N18 N 0.2434(12) 0.9195(17) -0.0527(9) 0.0152(12) Uani 1 1 d G
N19 N 0.2227(12) 1.0148(17) -0.0613(9) 0.0152(12) Uani 1 1 d G
C19 C 0.2204(18) 1.063(3) -0.1150(18) 0.0152(12) Uani 1 1 d .
H19A H 0.1945 1.0294 -0.1409 0.018 Uiso 1 1 calc R
H19B H 0.2072 1.1282 -0.1103 0.018 Uiso 1 1 calc R
C20 C 0.2689(18) 1.070(3) -0.1408(19) 0.0152(12) Uani 1 1 d .
H20A H 0.2978 1.0419 -0.1160 0.018 Uiso 1 1 calc R
H20B H 0.2772 1.1372 -0.1471 0.018 Uiso 1 1 calc R
C21 C 0.2432(19) 0.907(3) -0.2621(19) 0.0152(12) Uani 1 1 d .
H21 H 0.2356 0.8486 -0.2809 0.018 Uiso 1 1 calc R
C22 C 0.2549(18) 1.060(3) -0.2475(18) 0.0152(12) Uani 1 1 d .
H22 H 0.2547 1.1267 -0.2540 0.018 Uiso 1 1 calc R
C23 C 0.3490(12) 0.3250(16) -0.2424(11) 0.0152(12) Uani 1 1 d G
H23 H 0.3314 0.3831 -0.2516 0.018 Uiso 1 1 calc R
N11 N 0.3700(12) 0.2957(17) -0.1874(9) 0.0152(12) Uani 1 1 d G
N10 N 0.3935(12) 0.2028(17) -0.1919(9) 0.0152(12) Uani 1 1 d G
C24 C 0.3870(12) 0.1747(16) -0.2495(10) 0.0152(12) Uani 1 1 d G
H24 H 0.3988 0.1169 -0.2643 0.018 Uiso 1 1 calc R
N24 N 0.3595(12) 0.2503(19) -0.2808(8) 0.0152(12) Uani 1 1 d G
N4 N 0.4269(16) 0.766(3) -0.0202(16) 0.0152(12) Uani 1 1 d .
N5 N 0.3758(16) 0.786(3) 0.0484(16) 0.0152(12) Uani 1 1 d .
C6 C 0.3901(18) 0.876(3) 0.0210(19) 0.0152(12) Uani 1 1 d .
H6A H 0.3793 0.9365 0.0322 0.018 Uiso 1 1 calc R
N7 N 0.5279(15) 0.384(3) -0.1137(16) 0.0152(12) Uani 1 1 d .
N8 N 0.5161(15) 0.289(3) -0.1848(16) 0.0152(12) Uani 1 1 d .
N9 N 0.5005(16) 0.256(2) -0.1429(16) 0.0152(12) Uani 1 1 d .
N13 N 0.2792(11) 0.6697(13) -0.1016(12) 0.0152(12) Uani 1 1 d G
C11 C 0.3228(9) 0.6094(18) -0.1119(12) 0.0152(12) Uani 1 1 d G
H11 H 0.3534 0.6290 -0.1274 0.018 Uiso 1 1 calc R
N12 N 0.3115(10) 0.5139(15) -0.0942(13) 0.0152(12) Uani 1 1 d G
C12 C 0.2609(10) 0.5151(15) -0.0730(13) 0.0152(12) Uani 1 1 d G
H12 H 0.2438 0.4622 -0.0587 0.018 Uiso 1 1 calc R
N14 N 0.2409(9) 0.6114(18) -0.0776(12) 0.0152(12) Uani 1 1 d GD
N15 N 0.1471(16) 0.683(3) -0.1578(16) 0.0152(12) Uani 1 1 d .
N16 N 0.1510(16) 0.769(3) -0.1578(16) 0.0152(12) Uani 1 1 d .
N17 N 0.1331(16) 0.725(3) -0.2446(16) 0.0152(12) Uani 1 1 d .
N21 N 0.2633(15) 1.0146(19) -0.1979(16) 0.0152(12) Uani 1 1 d D
N22 N 0.2523(15) 0.9164(19) -0.2010(16) 0.0152(12) Uani 1 1 d D
N23 N 0.2468(15) 0.988(3) -0.2862(16) 0.0152(12) Uani 1 1 d .
O1 O 0.6187(11) 0.1747(18) 0.1821(11) 0.0046(6) Uani 1 1 d .
O1W O 0.2817(10) 0.2696(18) -0.0739(11) 0.0046(6) Uani 1 1 d U
O2 O 0.7162(11) 0.2156(18) 0.2261(11) 0.0046(6) Uani 1 1 d .
O3 O 0.6825(10) 0.0369(18) 0.2253(11) 0.0046(6) Uani 1 1 d .
O4 O 0.7005(10) 0.1261(18) 0.1241(11) 0.0046(6) Uani 1 1 d .
O5 O 0.5870(10) -0.0197(18) 0.1698(11) 0.0046(6) Uani 1 1 d .
O6 O 0.5274(10) 0.1353(19) 0.1999(11) 0.0046(6) Uani 1 1 d .
O7 O 0.6061(11) 0.0889(18) 0.2889(11) 0.0046(6) Uani 1 1 d .
O8 O 0.5420(10) 0.2265(18) 0.3135(11) 0.0046(6) Uani 1 1 d .
O9 O 0.6402(10) 0.2692(19) 0.2925(11) 0.0046(6) Uani 1 1 d .
O10 O 0.5624(10) 0.3099(18) 0.2039(11) 0.0046(6) Uani 1 1 d .
O11 O 0.6592(11) 0.3700(18) 0.1787(11) 0.0046(6) Uani 1 1 d .
O12 O 0.5777(10) 0.4250(18) 0.1038(11) 0.0046(6) Uani 1 1 d .
O13 O 0.6458(10) 0.2793(18) 0.0816(11) 0.0046(6) Uani 1 1 d .
O14 O 0.5426(10) 0.2252(18) 0.1124(11) 0.0046(6) Uani 1 1 d .
O15 O 0.6046(10) 0.0676(18) 0.0785(11) 0.0046(6) Uani 1 1 d .
O16 O 0.5692(10) 0.2083(18) 0.0053(11) 0.0046(6) Uani 1 1 d .
O17 O 0.5087(11) 0.0267(18) 0.0981(11) 0.0046(6) Uani 1 1 d .
O18 O 0.4660(10) 0.1512(18) 0.0206(11) 0.0046(6) Uani 1 1 d .
O19 O 0.4279(10) 0.2927(18) 0.0950(11) 0.0046(6) Uani 1 1 d .
O20 O 0.5053(10) 0.3585(18) 0.0250(11) 0.0046(6) Uani 1 1 d .
O21 O 0.4658(10) 0.4898(18) 0.0901(11) 0.0046(6) Uani 1 1 d .
O22 O 0.5349(11) 0.5088(18) 0.1825(11) 0.0046(6) Uani 1 1 d .
O23 O 0.4437(10) 0.3807(18) 0.1894(11) 0.0046(6) Uani 1 1 d .
O24 O 0.5125(10) 0.4120(18) 0.2906(11) 0.0046(6) Uani 1 1 d .
O25 O 0.4469(10) 0.5427(18) 0.2421(11) 0.0046(6) Uani 1 1 d .
O26 O 0.4251(10) 0.2991(18) 0.2981(11) 0.0046(6) Uani 1 1 d .
O27 O 0.4587(10) 0.1134(18) 0.2857(11) 0.0046(6) Uani 1 1 d .
O28 O 0.4105(10) 0.2053(18) 0.1874(11) 0.0046(6) Uani 1 1 d .
O29 O 0.4396(10) 0.0126(18) 0.1786(11) 0.0046(6) Uani 1 1 d .
O30 O 0.3625(10) 0.0759(18) 0.2370(11) 0.0046(6) Uani 1 1 d .
O31 O 0.3928(10) 0.0984(18) 0.0834(11) 0.0046(6) Uani 1 1 d .
O32 O 0.3136(10) 0.1509(18) 0.1344(11) 0.0046(6) Uani 1 1 d .
O33 O 0.3254(10) 0.2316(18) 0.0429(11) 0.0046(6) Uani 1 1 d .
O34 O 0.2728(10) 0.3894(18) 0.0753(11) 0.0046(6) Uani 1 1 d .
O35 O 0.3682(10) 0.4505(18) 0.0472(11) 0.0046(6) Uani 1 1 d .
O36 O 0.3860(11) 0.5436(18) 0.1450(11) 0.0046(6) Uani 1 1 d .
O37 O 0.3542(11) 0.3437(18) 0.1502(11) 0.0046(6) Uani 1 1 d .
O38 O 0.3603(11) 0.4381(18) 0.2596(11) 0.0046(6) Uani 1 1 d .
O39 O 0.3269(10) 0.2628(18) 0.2551(11) 0.0046(6) Uani 1 1 d .
O40 O 0.2882(10) 0.4856(18) 0.1723(11) 0.0046(6) Uani 1 1 d .
O41 O 0.2553(10) 0.2992(18) 0.1699(11) 0.0046(6) Uani 1 1 d .
O42 O 0.2546(10) 0.4085(18) 0.2726(11) 0.0046(6) Uani 1 1 d .
O43 O 0.2940(11) 0.5916(18) 0.0726(11) 0.0046(6) Uani 1 1 d .
O44 O 0.2210(11) 0.2138(18) 0.0665(11) 0.0046(6) Uani 1 1 d .
O45 O 0.3376(10) -0.0452(18) 0.1398(11) 0.0046(6) Uani 1 1 d .
O46 O 0.3694(10) 0.1497(18) 0.3451(11) 0.0046(6) Uani 1 1 d .
O47 O 0.4308(10) 0.4760(18) 0.3513(11) 0.0046(6) Uani 1 1 d .
O48 O 0.4683(11) 0.6673(18) 0.1544(11) 0.0046(6) Uani 1 1 d .
O49 O 0.4066(10) 0.3035(18) -0.0140(11) 0.0046(6) Uani 1 1 d .
O50 O 0.4381(10) 0.4926(18) -0.0270(11) 0.0046(6) Uani 1 1 d .
O51 O 0.3686(10) 0.1156(18) -0.0312(11) 0.0046(6) Uani 1 1 d .
O52 O 0.5367(10) 0.0189(18) -0.0131(11) 0.0046(6) Uani 1 1 d .
O53 O 0.6058(10) 0.3971(18) -0.0076(11) 0.0046(6) Uani 1 1 d .
O55 O 0.6129(11) 0.4443(18) 0.2666(11) 0.0046(6) Uani 1 1 d .
O56 O 0.6384(10) 0.5579(18) 0.1685(11) 0.0046(6) Uani 1 1 d .
O57 O 0.5947(10) 0.3781(18) 0.3709(11) 0.0046(6) Uani 1 1 d .
O58 O 0.5220(11) -0.0212(18) 0.2526(11) 0.0046(6) Uani 1 1 d .
O59 O 0.5375(10) 0.0467(18) 0.3672(11) 0.0046(6) Uani 1 1 d .
O60 O 0.4987(11) -0.1456(18) 0.1612(11) 0.0046(6) Uani 1 1 d .
O61 O 0.6733(11) -0.0772(18) 0.1214(11) 0.0046(6) Uani 1 1 d .
O62 O 0.7149(10) 0.1206(18) 0.3299(11) 0.0046(6) Uani 1 1 d .
O63 O 0.7490(11) 0.3017(19) 0.1244(11) 0.0046(6) Uani 1 1 d .
P1 P 0.4090(4) 0.3062(8) 0.1564(5) 0.0109(14) Uani 1 1 d U
P2 P 0.5608(5) 0.2130(8) 0.1753(5) 0.0109(14) Uani 1 1 d U
Ag1 Ag 0.54351(15) 0.5222(2) -0.06114(14) 0.0159(7) Uani 1 1 d .
Ag2 Ag 0.6128(2) 0.7600(3) 0.16574(18) 0.0353(11) Uani 1 1 d .
Ag3 Ag 0.3508(2) 0.3805(3) -0.1134(2) 0.0411(11) Uani 1 1 d U
Ag4 Ag 0.26617(17) 0.8196(3) -0.12676(16) 0.0237(8) Uani 1 1 d .
Ag5 Ag 0.23051(13) 1.0009(2) 0.12131(13) 0.0129(6) Uani 1 1 d .
Ag6 Ag 0.35235(17) 0.2397(3) -0.36965(16) 0.0240(8) Uani 1 1 d .
Ag7 Ag 0.5121(4) 0.7513(5) 0.2272(3) 0.075(2) Uani 1 1 d .
W1 W 0.69247(7) 0.25434(12) 0.14712(8) 0.0127(4) Uani 1 1 d .
W2 W 0.67117(7) 0.14913(12) 0.27001(7) 0.0121(3) Uani 1 1 d .
W3 W 0.64818(7) 0.02703(13) 0.14551(8) 0.0174(4) Uani 1 1 d .
W4 W 0.51005(6) -0.02182(11) 0.17252(7) 0.0071(3) Uani 1 1 d .
W5 W 0.53254(6) 0.09143(11) 0.29728(6) 0.0070(3) Uani 1 1 d .
W6 W 0.57808(6) 0.34473(11) 0.30152(6) 0.0053(3) Uani 1 1 d .
W7 W 0.60258(6) 0.45537(10) 0.18245(7) 0.0059(3) Uani 1 1 d .
W8 W 0.57988(6) 0.33049(11) 0.04644(7) 0.0072(3) Uani 1 1 d .
W9 W 0.53696(6) 0.10064(11) 0.04066(6) 0.0068(3) Uani 1 1 d .
W10 W 0.39457(6) 0.18445(11) 0.02438(6) 0.0068(3) Uani 1 1 d .
W11 W 0.43689(6) 0.41528(11) 0.02851(7) 0.0065(3) Uani 1 1 d .
W12 W 0.46095(6) 0.54313(10) 0.16346(6) 0.0064(3) Uani 1 1 d .
W13 W 0.43629(6) 0.43280(10) 0.28349(7) 0.0061(3) Uani 1 1 d .
W14 W 0.39035(6) 0.17864(11) 0.28018(7) 0.0060(3) Uani 1 1 d .
W15 W 0.36933(6) 0.06522(10) 0.15614(6) 0.0052(3) Uani 1 1 d .
W16 W 0.27825(7) 0.26140(12) 0.09886(7) 0.0120(3) Uani 1 1 d .
W17 W 0.32251(7) 0.49122(12) 0.10351(7) 0.0100(3) Uani 1 1 d .
W18 W 0.29911(7) 0.37500(12) 0.22413(7) 0.0103(3) Uani 1 1 d .

loop_
_atom_site_aniso_label
_atom_site_aniso_U_11
_atom_site_aniso_U_22
_atom_site_aniso_U_33
_atom_site_aniso_U_23
_atom_site_aniso_U_13
_atom_site_aniso_U_12
C1 0.019(3) 0.013(3) 0.013(3) 0.000(2) 0.000(2) 0.006(2)
N3 0.019(3) 0.013(3) 0.013(3) 0.000(2) 0.000(2) 0.006(2)
C2 0.019(3) 0.013(3) 0.013(3) 0.000(2) 0.000(2) 0.006(2)
N1 0.019(3) 0.013(3) 0.013(3) 0.000(2) 0.000(2) 0.006(2)
N2 0.019(3) 0.013(3) 0.013(3) 0.000(2) 0.000(2) 0.006(2)
C3 0.019(3) 0.013(3) 0.013(3) 0.000(2) 0.000(2) 0.006(2)
C4 0.019(3) 0.013(3) 0.013(3) 0.000(2) 0.000(2) 0.006(2)
C5 0.019(3) 0.013(3) 0.013(3) 0.000(2) 0.000(2) 0.006(2)
N6 0.019(3) 0.013(3) 0.013(3) 0.000(2) 0.000(2) 0.006(2)
C7 0.019(3) 0.013(3) 0.013(3) 0.000(2) 0.000(2) 0.006(2)
C8 0.019(3) 0.013(3) 0.013(3) 0.000(2) 0.000(2) 0.006(2)
C9 0.019(3) 0.013(3) 0.013(3) 0.000(2) 0.000(2) 0.006(2)
C10 0.019(3) 0.013(3) 0.013(3) 0.000(2) 0.000(2) 0.006(2)
C13 0.019(3) 0.013(3) 0.013(3) 0.000(2) 0.000(2) 0.006(2)
C14 0.019(3) 0.013(3) 0.013(3) 0.000(2) 0.000(2) 0.006(2)
C15 0.019(3) 0.013(3) 0.013(3) 0.000(2) 0.000(2) 0.006(2)
C16 0.019(3) 0.013(3) 0.013(3) 0.000(2) 0.000(2) 0.006(2)
C17 0.019(3) 0.013(3) 0.013(3) 0.000(2) 0.000(2) 0.006(2)
N20 0.019(3) 0.013(3) 0.013(3) 0.000(2) 0.000(2) 0.006(2)
C18 0.019(3) 0.013(3) 0.013(3) 0.000(2) 0.000(2) 0.006(2)
N18 0.019(3) 0.013(3) 0.013(3) 0.000(2) 0.000(2) 0.006(2)
N19 0.019(3) 0.013(3) 0.013(3) 0.000(2) 0.000(2) 0.006(2)
C19 0.019(3) 0.013(3) 0.013(3) 0.000(2) 0.000(2) 0.006(2)
C20 0.019(3) 0.013(3) 0.013(3) 0.000(2) 0.000(2) 0.006(2)
C21 0.019(3) 0.013(3) 0.013(3) 0.000(2) 0.000(2) 0.006(2)
C22 0.019(3) 0.013(3) 0.013(3) 0.000(2) 0.000(2) 0.006(2)
C23 0.019(3) 0.013(3) 0.013(3) 0.000(2) 0.000(2) 0.006(2)
N11 0.019(3) 0.013(3) 0.013(3) 0.000(2) 0.000(2) 0.006(2)
N10 0.019(3) 0.013(3) 0.013(3) 0.000(2) 0.000(2) 0.006(2)
C24 0.019(3) 0.013(3) 0.013(3) 0.000(2) 0.000(2) 0.006(2)
N24 0.019(3) 0.013(3) 0.013(3) 0.000(2) 0.000(2) 0.006(2)
N4 0.019(3) 0.013(3) 0.013(3) 0.000(2) 0.000(2) 0.006(2)
N5 0.019(3) 0.013(3) 0.013(3) 0.000(2) 0.000(2) 0.006(2)
C6 0.019(3) 0.013(3) 0.013(3) 0.000(2) 0.000(2) 0.006(2)
N7 0.019(3) 0.013(3) 0.013(3) 0.000(2) 0.000(2) 0.006(2)
N8 0.019(3) 0.013(3) 0.013(3) 0.000(2) 0.000(2) 0.006(2)
N9 0.019(3) 0.013(3) 0.013(3) 0.000(2) 0.000(2) 0.006(2)
N13 0.019(3) 0.013(3) 0.013(3) 0.000(2) 0.000(2) 0.006(2)
C11 0.019(3) 0.013(3) 0.013(3) 0.000(2) 0.000(2) 0.006(2)
N12 0.019(3) 0.013(3) 0.013(3) 0.000(2) 0.000(2) 0.006(2)
C12 0.019(3) 0.013(3) 0.013(3) 0.000(2) 0.000(2) 0.006(2)
N14 0.019(3) 0.013(3) 0.013(3) 0.000(2) 0.000(2) 0.006(2)
N15 0.019(3) 0.013(3) 0.013(3) 0.000(2) 0.000(2) 0.006(2)
N16 0.019(3) 0.013(3) 0.013(3) 0.000(2) 0.000(2) 0.006(2)
N17 0.019(3) 0.013(3) 0.013(3) 0.000(2) 0.000(2) 0.006(2)
N21 0.019(3) 0.013(3) 0.013(3) 0.000(2) 0.000(2) 0.006(2)
N22 0.019(3) 0.013(3) 0.013(3) 0.000(2) 0.000(2) 0.006(2)
N23 0.019(3) 0.013(3) 0.013(3) 0.000(2) 0.000(2) 0.006(2)
O1 0.0037(15) 0.0062(15) 0.0040(16) -0.0007(12) 0.0004(12) -0.0012(12)
O1W 0.0037(15) 0.0062(15) 0.0040(16) -0.0007(12) 0.0004(12) -0.0012(12)
O2 0.0037(15) 0.0062(15) 0.0040(16) -0.0007(12) 0.0004(12) -0.0012(12)
O3 0.0037(15) 0.0062(15) 0.0040(16) -0.0007(12) 0.0004(12) -0.0012(12)
O4 0.0037(15) 0.0062(15) 0.0040(16) -0.0007(12) 0.0004(12) -0.0012(12)
O5 0.0037(15) 0.0062(15) 0.0040(16) -0.0007(12) 0.0004(12) -0.0012(12)
O6 0.0037(15) 0.0062(15) 0.0040(16) -0.0007(12) 0.0004(12) -0.0012(12)
O7 0.0037(15) 0.0062(15) 0.0040(16) -0.0007(12) 0.0004(12) -0.0012(12)
O8 0.0037(15) 0.0062(15) 0.0040(16) -0.0007(12) 0.0004(12) -0.0012(12)
O9 0.0037(15) 0.0062(15) 0.0040(16) -0.0007(12) 0.0004(12) -0.0012(12)
O10 0.0037(15) 0.0062(15) 0.0040(16) -0.0007(12) 0.0004(12) -0.0012(12)
O11 0.0037(15) 0.0062(15) 0.0040(16) -0.0007(12) 0.0004(12) -0.0012(12)
O12 0.0037(15) 0.0062(15) 0.0040(16) -0.0007(12) 0.0004(12) -0.0012(12)
O13 0.0037(15) 0.0062(15) 0.0040(16) -0.0007(12) 0.0004(12) -0.0012(12)
O14 0.0037(15) 0.0062(15) 0.0040(16) -0.0007(12) 0.0004(12) -0.0012(12)
O15 0.0037(15) 0.0062(15) 0.0040(16) -0.0007(12) 0.0004(12) -0.0012(12)
O16 0.0037(15) 0.0062(15) 0.0040(16) -0.0007(12) 0.0004(12) -0.0012(12)
O17 0.0037(15) 0.0062(15) 0.0040(16) -0.0007(12) 0.0004(12) -0.0012(12)
O18 0.0037(15) 0.0062(15) 0.0040(16) -0.0007(12) 0.0004(12) -0.0012(12)
O19 0.0037(15) 0.0062(15) 0.0040(16) -0.0007(12) 0.0004(12) -0.0012(12)
O20 0.0037(15) 0.0062(15) 0.0040(16) -0.0007(12) 0.0004(12) -0.0012(12)
O21 0.0037(15) 0.0062(15) 0.0040(16) -0.0007(12) 0.0004(12) -0.0012(12)
O22 0.0037(15) 0.0062(15) 0.0040(16) -0.0007(12) 0.0004(12) -0.0012(12)
O23 0.0037(15) 0.0062(15) 0.0040(16) -0.0007(12) 0.0004(12) -0.0012(12)
O24 0.0037(15) 0.0062(15) 0.0040(16) -0.0007(12) 0.0004(12) -0.0012(12)
O25 0.0037(15) 0.0062(15) 0.0040(16) -0.0007(12) 0.0004(12) -0.0012(12)
O26 0.0037(15) 0.0062(15) 0.0040(16) -0.0007(12) 0.0004(12) -0.0012(12)
O27 0.0037(15) 0.0062(15) 0.0040(16) -0.0007(12) 0.0004(12) -0.0012(12)
O28 0.0037(15) 0.0062(15) 0.0040(16) -0.0007(12) 0.0004(12) -0.0012(12)
O29 0.0037(15) 0.0062(15) 0.0040(16) -0.0007(12) 0.0004(12) -0.0012(12)
O30 0.0037(15) 0.0062(15) 0.0040(16) -0.0007(12) 0.0004(12) -0.0012(12)
O31 0.0037(15) 0.0062(15) 0.0040(16) -0.0007(12) 0.0004(12) -0.0012(12)
O32 0.0037(15) 0.0062(15) 0.0040(16) -0.0007(12) 0.0004(12) -0.0012(12)
O33 0.0037(15) 0.0062(15) 0.0040(16) -0.0007(12) 0.0004(12) -0.0012(12)
O34 0.0037(15) 0.0062(15) 0.0040(16) -0.0007(12) 0.0004(12) -0.0012(12)
O35 0.0037(15) 0.0062(15) 0.0040(16) -0.0007(12) 0.0004(12) -0.0012(12)
O36 0.0037(15) 0.0062(15) 0.0040(16) -0.0007(12) 0.0004(12) -0.0012(12)
O37 0.0037(15) 0.0062(15) 0.0040(16) -0.0007(12) 0.0004(12) -0.0012(12)
O38 0.0037(15) 0.0062(15) 0.0040(16) -0.0007(12) 0.0004(12) -0.0012(12)
O39 0.0037(15) 0.0062(15) 0.0040(16) -0.0007(12) 0.0004(12) -0.0012(12)
O40 0.0037(15) 0.0062(15) 0.0040(16) -0.0007(12) 0.0004(12) -0.0012(12)
O41 0.0037(15) 0.0062(15) 0.0040(16) -0.0007(12) 0.0004(12) -0.0012(12)
O42 0.0037(15) 0.0062(15) 0.0040(16) -0.0007(12) 0.0004(12) -0.0012(12)
O43 0.0037(15) 0.0062(15) 0.0040(16) -0.0007(12) 0.0004(12) -0.0012(12)
O44 0.0037(15) 0.0062(15) 0.0040(16) -0.0007(12) 0.0004(12) -0.0012(12)
O45 0.0037(15) 0.0062(15) 0.0040(16) -0.0007(12) 0.0004(12) -0.0012(12)
O46 0.0037(15) 0.0062(15) 0.0040(16) -0.0007(12) 0.0004(12) -0.0012(12)
O47 0.0037(15) 0.0062(15) 0.0040(16) -0.0007(12) 0.0004(12) -0.0012(12)
O48 0.0037(15) 0.0062(15) 0.0040(16) -0.0007(12) 0.0004(12) -0.0012(12)
O49 0.0037(15) 0.0062(15) 0.0040(16) -0.0007(12) 0.0004(12) -0.0012(12)
O50 0.0037(15) 0.0062(15) 0.0040(16) -0.0007(12) 0.0004(12) -0.0012(12)
O51 0.0037(15) 0.0062(15) 0.0040(16) -0.0007(12) 0.0004(12) -0.0012(12)
O52 0.0037(15) 0.0062(15) 0.0040(16) -0.0007(12) 0.0004(12) -0.0012(12)
O53 0.0037(15) 0.0062(15) 0.0040(16) -0.0007(12) 0.0004(12) -0.0012(12)
O55 0.0037(15) 0.0062(15) 0.0040(16) -0.0007(12) 0.0004(12) -0.0012(12)
O56 0.0037(15) 0.0062(15) 0.0040(16) -0.0007(12) 0.0004(12) -0.0012(12)
O57 0.0037(15) 0.0062(15) 0.0040(16) -0.0007(12) 0.0004(12) -0.0012(12)
O58 0.0037(15) 0.0062(15) 0.0040(16) -0.0007(12) 0.0004(12) -0.0012(12)
O59 0.0037(15) 0.0062(15) 0.0040(16) -0.0007(12) 0.0004(12) -0.0012(12)
O60 0.0037(15) 0.0062(15) 0.0040(16) -0.0007(12) 0.0004(12) -0.0012(12)
O61 0.0037(15) 0.0062(15) 0.0040(16) -0.0007(12) 0.0004(12) -0.0012(12)
O62 0.0037(15) 0.0062(15) 0.0040(16) -0.0007(12) 0.0004(12) -0.0012(12)
O63 0.0037(15) 0.0062(15) 0.0040(16) -0.0007(12) 0.0004(12) -0.0012(12)
P1 0.0113(15) 0.0106(15) 0.0107(15) 0.0001(7) 0.0013(7) 0.0002(7)
P2 0.0113(15) 0.0106(15) 0.0107(15) 0.0001(7) 0.0013(7) 0.0002(7)
Ag1 0.0248(18) 0.0100(14) 0.0140(16) 0.0028(12) 0.0079(13) 0.0007(12)
Ag2 0.061(3) 0.0247(19) 0.018(2) -0.0001(15) -0.0074(19) 0.0136(19)
Ag3 0.060(3) 0.031(2) 0.036(3) -0.0096(18) 0.023(2) 0.013(2)
Ag4 0.039(2) 0.0177(16) 0.0159(17) 0.0106(13) 0.0091(16) 0.0045(15)
Ag5 0.0142(15) 0.0202(15) 0.0044(14) -0.0029(11) 0.0016(11) -0.0070(12)
Ag6 0.036(2) 0.0175(16) 0.0199(19) -0.0022(13) 0.0122(16) -0.0017(15)
Ag7 0.120(7) 0.059(4) 0.042(3) 0.007(3) -0.010(4) -0.012(4)
W1 0.0063(8) 0.0153(8) 0.0169(9) 0.0020(6) 0.0027(6) 0.0005(6)
W2 0.0077(8) 0.0161(8) 0.0122(8) 0.0026(6) 0.0001(6) 0.0009(6)
W3 0.0130(9) 0.0165(8) 0.0230(10) -0.0018(7) 0.0031(7) 0.0033(7)
W4 0.0054(7) 0.0059(7) 0.0104(8) -0.0008(6) 0.0028(6) -0.0002(5)
W5 0.0093(8) 0.0051(7) 0.0061(8) 0.0029(5) -0.0017(6) -0.0009(5)
W6 0.0065(7) 0.0056(7) 0.0039(7) -0.0002(5) 0.0008(6) -0.0025(5)
W7 0.0064(7) 0.0048(7) 0.0070(7) 0.0000(5) 0.0023(6) -0.0017(6)
W8 0.0088(8) 0.0080(7) 0.0057(7) 0.0016(5) 0.0048(6) 0.0008(6)
W9 0.0067(7) 0.0093(7) 0.0045(7) -0.0024(5) 0.0009(6) 0.0007(6)
W10 0.0100(8) 0.0076(7) 0.0031(7) -0.0004(5) 0.0022(6) -0.0004(6)
W11 0.0064(7) 0.0076(7) 0.0060(7) 0.0001(5) 0.0023(6) 0.0009(6)
W12 0.0099(7) 0.0041(7) 0.0060(7) -0.0024(5) 0.0044(6) -0.0007(5)
W13 0.0072(7) 0.0038(6) 0.0076(8) -0.0006(5) 0.0026(6) -0.0028(5)
W14 0.0050(7) 0.0053(7) 0.0079(7) 0.0016(5) 0.0020(6) -0.0018(5)
W15 0.0051(7) 0.0046(7) 0.0062(7) -0.0008(5) 0.0013(6) -0.0020(5)
W16 0.0088(8) 0.0122(8) 0.0149(9) -0.0025(6) 0.0004(6) 0.0015(6)
W17 0.0072(8) 0.0102(7) 0.0132(8) 0.0015(6) 0.0034(6) 0.0026(6)
W18 0.0091(8) 0.0123(8) 0.0102(8) -0.0014(6) 0.0040(6) 0.0019(6)

loop_
_atom_type_symbol
_atom_type_description
_atom_type_scat_dispersion_real
_atom_type_scat_dispersion_imag
_atom_type_scat_source
C C 0.0033 0.0016 'International Tables Vol C Tables 4.2.6.8 and 6.1.1.4'
H H 0.0000 0.0000 'International Tables Vol C Tables 4.2.6.8 and 6.1.1.4'
Ag Ag -0.8971 1.1015 'International Tables Vol C Tables 4.2.6.8 and 6.1.1.4'
N N 0.0061 0.0033 'International Tables Vol C Tables 4.2.6.8 and 6.1.1.4'
O O 0.0106 0.0060 'International Tables Vol C Tables 4.2.6.8 and 6.1.1.4'
P P 0.1023 0.0942 'International Tables Vol C Tables 4.2.6.8 and 6.1.1.4'
W W -0.8490 6.8722 'International Tables Vol C Tables 4.2.6.8 and 6.1.1.4'

loop_
_geom_angle_atom_site_label_1
_geom_angle_atom_site_label_2
_geom_angle_atom_site_label_3
_geom_angle
_geom_angle_site_symmetry_1
_geom_angle_site_symmetry_3
N3 C1 N2 108.0 . .
N3 C1 H1 126.0 . .
N2 C1 H1 126.0 . .
C2 N3 C1 108.0 . .
C2 N3 Ag2 128.3(14) . .
C1 N3 Ag2 123.6(14) . .
N3 C2 N1 108.0 . .
N3 C2 H2 126.0 . .
N1 C2 H2 126.0 . .
N2 N1 C2 108.0 . .
N2 N1 Ag1 124.8(14) . .
C2 N1 Ag1 126.6(14) . .
N1 N2 C1 108.0 . .
N1 N2 C3 123(2) . .
C1 N2 C3 129(2) . .
N2 C3 C4 114(4) . .
N2 C3 H3A 108.8 . .
C4 C3 H3A 108.8 . .
N2 C3 H3B 108.8 . .
C4 C3 H3B 108.8 . .
H3A C3 H3B 107.7 . .
N4 C4 C3 102(3) . .
N4 C4 H4A 111.4 . .
C3 C4 H4A 111.4 . .
N4 C4 H4B 111.4 . .
C3 C4 H4B 111.4 . .
H4A C4 H4B 109.3 . .
N4 C5 N5 110(4) . .
N4 C5 H5 124.8 . .
N5 C5 H5 124.8 . .
C6 N6 N4 108(4) . .
N8 C7 N7 98(4) . .
N8 C7 H7 131.1 . .
N7 C7 H7 131.1 . .
N7 C8 N9 101(4) . .
N7 C8 H8 129.5 . .
N9 C8 H8 129.5 . .
C10 C9 N9 118(3) . .
C10 C9 H9A 107.8 . .
N9 C9 H9A 107.8 . .
C10 C9 H9B 107.8 . .
N9 C9 H9B 107.8 . .
H9A C9 H9B 107.1 . .
C9 C10 N10 104(3) . .
C9 C10 H10A 111.0 . .
N10 C10 H10A 111.0 . .
C9 C10 H10B 110.9 . .
N10 C10 H10B 110.9 . .
H10A C10 H10B 109.0 . .
N14 C13 C14 105(3) . .
N14 C13 H13A 110.6 . .
C14 C13 H13A 110.6 . .
N14 C13 H13B 110.6 . .
C14 C13 H13B 110.7 . .
H13A C13 H13B 108.8 . .
C13 C14 N15 110(3) . .
C13 C14 H14A 109.7 . .
N15 C14 H14A 109.7 . .
C13 C14 H14B 109.7 . .
N15 C14 H14B 109.7 . .
H14A C14 H14B 108.2 . .
N17 C15 N16 114(4) . .
N17 C15 H15 123.2 . .
N16 C15 H15 123.2 . .
N17 C16 N15 100(4) . .
N17 C16 H16 129.8 . .
N15 C16 H16 129.8 . .
N20 C17 N19 108.0 . .
N20 C17 H17 126.0 . .
N19 C17 H17 126.0 . .
C17 N20 C18 108.0 . .
C17 N20 Ag5 126.0(15) . .
C18 N20 Ag5 125.9(15) . .
N18 C18 N20 108.0 . .
N18 C18 H18 126.0 . .
N20 C18 H18 126.0 . .
C18 N18 N19 108.0 . .
C18 N18 Ag4 128.8(13) . .
N19 N18 Ag4 123.2(13) . .
N18 N19 C17 108.0 . .
N18 N19 C19 122(2) . .
C17 N19 C19 129(2) . .
C20 C19 N19 117(4) . .
C20 C19 H19A 108.1 . .
N19 C19 H19A 108.1 . .
C20 C19 H19B 108.1 . .
N19 C19 H19B 108.1 . .
H19A C19 H19B 107.3 . .
C19 C20 N21 110(4) . .
C19 C20 H20A 109.7 . .
N21 C20 H20A 109.7 . .
C19 C20 H20B 109.7 . .
N21 C20 H20B 109.7 . .
H20A C20 H20B 108.2 . .
N23 C21 N22 111(4) . .
N23 C21 H21 124.4 . .
N22 C21 H21 124.4 . .
N21 C22 N23 105(4) . .
N21 C22 H22 127.5 . .
N23 C22 H22 127.5 . .
N24 C23 N11 108.0 . .
N24 C23 H23 126.0 . .
N11 C23 H23 126.0 . .
N10 N11 C23 108.0 . .
N10 N11 Ag3 131.5(14) . .
C23 N11 Ag3 119.5(14) . .
C24 N10 N11 108.0 . .
C24 N10 C10 132(2) . .
N11 N10 C10 119(2) . .
N10 C24 N24 108.0 . .
N10 C24 H24 126.0 . .
N24 C24 H24 126.0 . .
C24 N24 C23 108.0 . .
C24 N24 Ag6 117.5(14) . .
C23 N24 Ag6 133.8(14) . .
C5 N4 N6 108(4) . .
C5 N4 C4 129(4) . .
N6 N4 C4 122(4) . .
C5 N5 C6 100(4) . .
C5 N5 Ag6 125(3) . 2_565
C6 N5 Ag6 131(3) . 2_565
N6 C6 N5 114(4) . .
N6 C6 H6A 123.0 . .
N5 C6 H6A 123.1 . .
C8 N7 C7 116(4) . .
C8 N7 Ag1 123(3) . .
C7 N7 Ag1 121(3) . .
N9 N8 C7 109(4) . .
N9 N8 Ag7 136(3) . 2_564
C7 N8 Ag7 114(3) . 2_564
N8 N9 C8 117(4) . .
N8 N9 C9 123(4) . .
C8 N9 C9 120(4) . .
N14 N13 C11 108.0 . .
N14 N13 Ag4 124.0(14) . .
C11 N13 Ag4 127.6(14) . .
N12 C11 N13 108.0 . .
N12 C11 H11 126.0 . .
N13 C11 H11 126.0 . .
C11 N12 C12 108.0 . .
C11 N12 Ag3 128.0(15) . .
C12 N12 Ag3 122.3(15) . .
N14 C12 N12 108.0 . .
N14 C12 H12 126.0 . .
N12 C12 H12 126.0 . .
C12 N14 N13 108.0 . .
C12 N14 C13 124(2) . .
N13 N14 C13 127(2) . .
N16 N15 C16 110(4) . .
N16 N15 C14 126(4) . .
C16 N15 C14 123(3) . .
N15 N16 C15 100(4) . .
C15 N17 C16 115(4) . .
C15 N17 Ag2 119(3) . 4_464
C16 N17 Ag2 126(3) . 4_464
C22 N21 N22 114(3) . .
C22 N21 C20 122(3) . .
N22 N21 C20 122(3) . .
N21 N22 C21 99(3) . .
N21 N22 Ag4 122(3) . .
C21 N22 Ag4 138(2) . .
C21 N23 C22 111(4) . .
C21 N23 Ag5 120(3) . 2_574
C22 N23 Ag5 129(3) . 2_574
P2 O1 W3 125.8(15) . .
P2 O1 W1 124.7(15) . .
W3 O1 W1 89.0(9) . .
P2 O1 W2 125.2(15) . .
W3 O1 W2 91.6(9) . .
W1 O1 W2 89.4(9) . .
W2 O2 W1 121.4(13) . .
W2 O3 W3 120.3(13) . .
W1 O4 W3 118.5(14) . .
W3 O5 W4 153.5(15) . .
P2 O6 W4 131.0(16) . .
P2 O6 W5 125.2(15) . .
W4 O6 W5 91.6(9) . .
W5 O7 W2 152.2(15) . .
W6 O8 W5 148.8(16) . .
W6 O9 W2 149.1(15) . .
P2 O10 W7 131.4(16) . .
P2 O10 W6 128.4(15) . .
W7 O10 W6 90.4(9) . .
W7 O11 W1 151.9(15) . .
W8 O12 W7 143.8(14) . .
W1 O13 W8 150.2(15) . .
P2 O14 W8 127.4(15) . .
P2 O14 W9 127.2(15) . .
W8 O14 W9 88.1(9) . .
W9 O15 W3 150.6(15) . .
W9 O16 W8 119.2(14) . .
W4 O17 W9 153.0(15) . .
W10 O18 W9 161.5(16) . .
P1 O19 W10 127.9(15) . .
P1 O19 W11 126.4(14) . .
W10 O19 W11 91.5(9) . .
W11 O20 W8 158.6(15) . .
W11 O21 W12 150.4(15) . .
W7 O22 W12 164.0(15) . .
P1 O23 W12 128.0(15) . .
P1 O23 W13 126.6(15) . .
W12 O23 W13 89.6(9) . .
W6 O24 W13 158.8(15) . .
W13 O25 W12 124.7(14) . .
W13 O26 W14 151.2(15) . .
W5 O27 W14 161.2(15) . .
P1 O28 W15 127.3(15) . .
P1 O28 W14 125.7(15) . .
W15 O28 W14 92.3(9) . .
W4 O29 W15 158.2(16) . .
W14 O30 W15 122.7(14) . .
W10 O31 W15 149.9(15) . .
W15 O32 W16 158.0(16) . .
W16 O33 W10 149.2(15) . .
W16 O34 W17 123.7(14) . .
W11 O35 W17 149.1(15) . .
W12 O36 W17 150.6(15) . .
P1 O37 W18 127.0(15) . .
P1 O37 W17 127.4(16) . .
W18 O37 W17 89.8(9) . .
P1 O37 W16 124.7(15) . .
W18 O37 W16 88.1(9) . .
W17 O37 W16 87.3(8) . .
W18 O38 W13 148.0(15) . .
W18 O39 W14 150.4(15) . .
W17 O40 W18 121.2(13) . .
W16 O41 W18 122.4(14) . .
W12 O48 Ag7 117.2(13) . .
W10 O49 W11 120.0(13) . .
W8 O53 Ag1 117.2(13) . .
W6 O55 W7 118.8(13) . .
W6 O57 Ag1 131.0(13) . 2_565
W5 O58 W4 124.7(14) . .
W4 O60 Ag7 121.9(14) . 1_545
O37 P1 O23 107.6(15) . .
O37 P1 O28 109.6(15) . .
O23 P1 O28 111.7(15) . .
O37 P1 O19 108.4(15) . .
O23 P1 O19 110.1(15) . .
O28 P1 O19 109.4(15) . .
O10 P2 O6 116.4(16) . .
O10 P2 O14 109.8(15) . .
O6 P2 O14 109.4(15) . .
O10 P2 O1 106.0(15) . .
O6 P2 O1 105.8(15) . .
O14 P2 O1 109.1(15) . .
N1 Ag1 N7 170.8(12) . .
N1 Ag1 O57 87.6(10) . 2_564
N7 Ag1 O57 99.8(11) . 2_564
N1 Ag1 O53 95.3(9) . .
N7 Ag1 O53 77.1(11) . .
O57 Ag1 O53 110.4(8) 2_564 .
N3 Ag2 N17 166.6(13) . 4_565
N3 Ag2 Ag7 99.7(9) . .
N17 Ag2 Ag7 69.9(11) 4_565 .
N12 Ag3 N11 139.6(10) . .
N12 Ag3 O1W 94.9(9) . .
N11 Ag3 O1W 100.9(10) . .
N13 Ag4 N22 143.4(11) . .
N13 Ag4 N18 113.1(10) . .
N22 Ag4 N18 102.4(11) . .
N20 Ag5 N23 169.7(13) . 2_575
N24 Ag6 N5 158.2(13) . 2_564
O60 Ag7 N8 151.6(13) 1_565 2_565
O60 Ag7 O48 75.4(10) 1_565 .
N8 Ag7 O48 125.5(12) 2_565 .
O60 Ag7 Ag2 72.4(8) 1_565 .
N8 Ag7 Ag2 120.8(11) 2_565 .
O48 Ag7 Ag2 91.1(7) . .
O63 W1 O4 98.6(12) . .
O63 W1 O13 98.1(12) . .
O4 W1 O13 90.4(11) . .
O63 W1 O11 102.3(12) . .
O4 W1 O11 159.0(11) . .
O13 W1 O11 85.1(11) . .
O63 W1 O2 102.7(12) . .
O4 W1 O2 89.6(11) . .
O13 W1 O2 158.9(11) . .
O11 W1 O2 87.5(11) . .
O63 W1 O1 174.3(11) . .
O4 W1 O1 77.2(10) . .
O13 W1 O1 85.9(10) . .
O11 W1 O1 82.1(10) . .
O2 W1 O1 73.6(10) . .
O62 W2 O2 101.3(12) . .
O62 W2 O3 98.8(11) . .
O2 W2 O3 87.2(11) . .
O62 W2 O9 101.9(11) . .
O2 W2 O9 91.2(11) . .
O3 W2 O9 159.1(11) . .
O62 W2 O7 101.2(12) . .
O2 W2 O7 157.4(11) . .
O3 W2 O7 87.8(11) . .
O9 W2 O7 85.8(11) . .
O62 W2 O1 172.6(11) . .
O2 W2 O1 75.6(10) . .
O3 W2 O1 74.5(10) . .
O9 W2 O1 84.9(10) . .
O7 W2 O1 81.8(10) . .
O61 W3 O5 99.6(12) . .
O61 W3 O15 99.6(12) . .
O5 W3 O15 86.2(11) . .
O61 W3 O4 102.3(12) . .
O5 W3 O4 157.7(11) . .
O15 W3 O4 85.9(11) . .
O61 W3 O3 103.7(11) . .
O5 W3 O3 91.3(11) . .
O15 W3 O3 156.6(11) . .
O4 W3 O3 87.8(10) . .
O61 W3 O1 176.3(11) . .
O5 W3 O1 83.0(10) . .
O15 W3 O1 83.1(10) . .
O4 W3 O1 75.4(10) . .
O3 W3 O1 73.5(10) . .
O60 W4 O29 96.8(12) . .
O60 W4 O17 102.3(12) . .
O29 W4 O17 93.2(11) . .
O60 W4 O58 99.6(11) . .
O29 W4 O58 88.7(12) . .
O17 W4 O58 157.6(11) . .
O60 W4 O5 99.1(12) . .
O29 W4 O5 164.1(11) . .
O17 W4 O5 83.6(11) . .
O58 W4 O5 88.6(11) . .
O60 W4 O6 172.3(11) . .
O29 W4 O6 83.9(10) . .
O17 W4 O6 85.3(10) . .
O58 W4 O6 72.8(10) . .
O5 W4 O6 80.3(10) . .
O59 W5 O27 99.7(12) . .
O59 W5 O58 103.7(11) . .
O27 W5 O58 88.2(11) . .
O59 W5 O7 96.6(12) . .
O27 W5 O7 163.4(11) . .
O58 W5 O7 90.6(11) . .
O59 W5 O8 98.9(11) . .
O27 W5 O8 88.5(11) . .
O58 W5 O8 157.5(11) . .
O7 W5 O8 86.3(11) . .
O59 W5 O6 174.1(10) . .
O27 W5 O6 82.0(10) . .
O58 W5 O6 70.7(10) . .
O7 W5 O6 81.9(10) . .
O8 W5 O6 86.7(10) . .
O57 W6 O55 98.6(12) . .
O57 W6 O24 97.3(12) . .
O55 W6 O24 91.3(11) . .
O57 W6 O8 99.1(12) . .
O55 W6 O8 161.7(11) . .
O24 W6 O8 90.9(11) . .
O57 W6 O9 97.4(12) . .
O55 W6 O9 85.5(11) . .
O24 W6 O9 165.3(11) . .
O8 W6 O9 87.8(11) . .
O57 W6 O10 174.0(11) . .
O55 W6 O10 75.6(10) . .
O24 W6 O10 84.7(10) . .
O8 W6 O10 86.5(10) . .
O9 W6 O10 80.6(10) . .
O56 W7 O11 95.1(12) . .
O56 W7 O22 100.1(12) . .
O11 W7 O22 163.8(11) . .
O56 W7 O12 96.6(11) . .
O11 W7 O12 89.6(11) . .
O22 W7 O12 83.0(11) . .
O56 W7 O55 103.7(11) . .
O11 W7 O55 88.6(11) . .
O22 W7 O55 93.3(11) . .
O12 W7 O55 159.7(10) . .
O56 W7 O10 174.3(11) . .
O11 W7 O10 79.6(10) . .
O22 W7 O10 85.4(10) . .
O12 W7 O10 85.4(10) . .
O55 W7 O10 74.4(10) . .
O53 W8 O12 102.0(11) . .
O53 W8 O13 98.1(12) . .
O12 W8 O13 91.5(11) . .
O53 W8 O20 97.2(12) . .
O12 W8 O20 87.4(11) . .
O13 W8 O20 164.5(11) . .
O53 W8 O16 97.2(12) . .
O12 W8 O16 160.5(11) . .
O13 W8 O16 88.4(11) . .
O20 W8 O16 87.6(11) . .
O53 W8 O14 173.5(10) . .
O12 W8 O14 84.4(10) . .
O13 W8 O14 82.7(10) . .
O20 W8 O14 81.8(10) . .
O16 W8 O14 76.3(10) . .
O52 W9 O17 102.2(12) . .
O52 W9 O15 97.6(12) . .
O17 W9 O15 85.1(11) . .
O52 W9 O16 98.7(12) . .
O17 W9 O16 158.9(11) . .
O15 W9 O16 89.6(11) . .
O52 W9 O18 96.8(12) . .
O17 W9 O18 88.0(11) . .
O15 W9 O18 165.0(11) . .
O16 W9 O18 92.1(11) . .
O52 W9 O14 174.9(11) . .
O17 W9 O14 82.7(10) . .
O15 W9 O14 81.4(10) . .
O16 W9 O14 76.3(10) . .
O18 W9 O14 84.6(10) . .
O51 W10 O31 101.3(12) . .
O51 W10 O18 97.1(12) . .
O31 W10 O18 88.7(11) . .
O51 W10 O49 100.0(12) . .
O31 W10 O49 158.7(11) . .
O18 W10 O49 89.3(11) . .
O51 W10 O33 94.4(11) . .
O31 W10 O33 87.2(11) . .
O18 W10 O33 168.3(11) . .
O49 W10 O33 90.6(11) . .
O51 W10 O19 174.2(11) . .
O31 W10 O19 84.1(10) . .
O18 W10 O19 84.9(10) . .
O49 W10 O19 74.5(10) . .
O33 W10 O19 83.8(10) . .
O50 W11 O21 103.2(12) . .
O50 W11 O35 96.3(12) . .
O21 W11 O35 88.2(11) . .
O50 W11 O20 97.9(12) . .
O21 W11 O20 88.6(11) . .
O35 W11 O20 165.8(11) . .
O50 W11 O49 97.4(11) . .
O21 W11 O49 159.4(11) . .
O35 W11 O49 90.2(11) . .
O20 W11 O49 87.9(11) . .
O50 W11 O19 171.1(11) . .
O21 W11 O19 85.6(10) . .
O35 W11 O19 82.8(10) . .
O20 W11 O19 83.2(10) . .
O49 W11 O19 73.9(10) . .
O48 W12 O36 94.8(12) . .
O48 W12 O21 104.4(12) . .
O36 W12 O21 86.7(11) . .
O48 W12 O22 99.1(12) . .
O36 W12 O22 166.0(11) . .
O21 W12 O22 88.4(11) . .
O48 W12 O25 98.9(11) . .
O36 W12 O25 87.0(11) . .
O21 W12 O25 156.3(11) . .
O22 W12 O25 92.2(11) . .
O48 W12 O23 170.4(11) . .
O36 W12 O23 81.9(10) . .
O21 W12 O23 84.5(10) . .
O22 W12 O23 84.6(10) . .
O25 W12 O23 72.0(10) . .
O47 W13 O25 104.2(12) . .
O47 W13 O26 97.7(11) . .
O25 W13 O26 158.1(11) . .
O47 W13 O24 98.1(12) . .
O25 W13 O24 88.4(11) . .
O26 W13 O24 90.3(11) . .
O47 W13 O38 95.2(12) . .
O25 W13 O38 90.3(11) . .
O26 W13 O38 86.0(11) . .
O24 W13 O38 166.6(11) . .
O47 W13 O23 177.6(10) . .
O25 W13 O23 73.4(10) . .
O26 W13 O23 84.7(10) . .
O24 W13 O23 82.3(10) . .
O38 W13 O23 84.5(10) . .
O46 W14 O30 100.8(12) . .
O46 W14 O26 100.1(12) . .
O30 W14 O26 159.0(11) . .
O46 W14 O27 100.5(12) . .
O30 W14 O27 88.2(11) . .
O26 W14 O27 90.1(11) . .
O46 W14 O39 95.3(12) . .
O30 W14 O39 91.7(11) . .
O26 W14 O39 84.2(11) . .
O27 W14 O39 163.9(11) . .
O46 W14 O28 173.0(11) . .
O30 W14 O28 72.7(10) . .
O26 W14 O28 86.3(10) . .
O27 W14 O28 82.0(10) . .
O39 W14 O28 82.7(10) . .
O45 W15 O32 100.0(12) . .
O45 W15 O31 100.4(12) . .
O32 W15 O31 83.8(11) . .
O45 W15 O29 97.0(11) . .
O32 W15 O29 162.5(11) . .
O31 W15 O29 88.9(11) . .
O45 W15 O30 101.6(11) . .
O32 W15 O30 95.0(11) . .
O31 W15 O30 157.8(11) . .
O29 W15 O30 85.7(11) . .
O45 W15 O28 173.8(11) . .
O32 W15 O28 82.0(10) . .
O31 W15 O28 85.6(10) . .
O29 W15 O28 81.5(10) . .
O30 W15 O28 72.4(10) . .
O44 W16 O34 101.4(12) . .
O44 W16 O41 100.7(12) . .
O34 W16 O41 89.3(11) . .
O44 W16 O33 99.3(12) . .
O34 W16 O33 91.5(11) . .
O41 W16 O33 159.3(11) . .
O44 W16 O32 103.3(11) . .
O34 W16 O32 155.0(11) . .
O41 W16 O32 89.7(11) . .
O33 W16 O32 80.9(11) . .
O44 W16 O37 173.4(11) . .
O34 W16 O37 74.9(10) . .
O41 W16 O37 74.0(10) . .
O33 W16 O37 86.3(10) . .
O32 W16 O37 80.8(10) . .
O43 W17 O40 101.2(12) . .
O43 W17 O36 102.2(12) . .
O40 W17 O36 90.1(11) . .
O43 W17 O35 101.1(12) . .
O40 W17 O35 157.7(11) . .
O36 W17 O35 86.6(11) . .
O43 W17 O34 102.0(11) . .
O40 W17 O34 86.3(11) . .
O36 W17 O34 155.9(10) . .
O35 W17 O34 87.8(11) . .
O43 W17 O37 174.1(11) . .
O40 W17 O37 74.4(10) . .
O36 W17 O37 82.0(10) . .
O35 W17 O37 83.2(10) . .
O34 W17 O37 74.1(10) . .
O42 W18 O39 101.7(12) . .
O42 W18 O38 97.7(12) . .
O39 W18 O38 86.9(11) . .
O42 W18 O41 102.8(12) . .
O39 W18 O41 89.0(11) . .
O38 W18 O41 159.5(11) . .
O42 W18 O40 98.7(11) . .
O39 W18 O40 159.5(12) . .
O38 W18 O40 88.9(11) . .
O41 W18 O40 88.0(11) . .
O42 W18 O37 172.9(10) . .
O39 W18 O37 85.1(11) . .
O38 W18 O37 84.4(10) . .
O41 W18 O37 75.3(10) . .
O40 W18 O37 74.5(10) . .

loop_
_geom_bond_atom_site_label_1
_geom_bond_atom_site_label_2
_geom_bond_distance
_geom_bond_site_symmetry_2
C1 N3 1.4200 .
C1 N2 1.4200 .
C1 H1 0.9300 .
N3 C2 1.4200 .
N3 Ag2 2.057(19) .
C2 N1 1.4200 .
C2 H2 0.9300 .
N1 N2 1.4200 .
N1 Ag1 2.236(18) .
N2 C3 1.50(5) .
C3 C4 1.51(6) .
C3 H3A 0.9700 .
C3 H3B 0.9700 .
C4 N4 1.48(6) .
C4 H4A 0.9700 .
C4 H4B 0.9700 .
C5 N4 1.32(6) .
C5 N5 1.36(6) .
C5 H5 0.9300 .
N6 C6 1.17(6) .
N6 N4 1.38(5) .
C7 N8 1.39(6) .
C7 N7 1.45(6) .
C7 H7 0.9300 .
C8 N7 1.22(6) .
C8 N9 1.37(6) .
C8 H8 0.9300 .
C9 C10 1.477(10) .
C9 N9 1.55(5) .
C9 H9A 0.9700 .
C9 H9B 0.9700 .
C10 N10 1.50(5) .
C10 H10A 0.9700 .
C10 H10B 0.9700 .
C13 N14 1.486(19) .
C13 C14 1.59(6) .
C13 H13A 0.9700 .
C13 H13B 0.9700 .
C14 N15 1.62(6) .
C14 H14A 0.9700 .
C14 H14B 0.9700 .
C15 N17 1.08(6) .
C15 N16 1.49(6) .
C15 H15 0.9300 .
C16 N17 1.27(6) .
C16 N15 1.51(6) .
C16 H16 0.9300 .
C17 N20 1.4200 .
C17 N19 1.4200 .
C17 H17 0.9300 .
N20 C18 1.4200 .
N20 Ag5 2.094(19) .
C18 N18 1.4200 .
C18 H18 0.9300 .
N18 N19 1.4200 .
N18 Ag4 2.354(18) .
N19 C19 1.44(5) .
C19 C20 1.43(7) .
C19 H19A 0.9700 .
C19 H19B 0.9700 .
C20 N21 1.55(5) .
C20 H20A 0.9700 .
C20 H20B 0.9700 .
C21 N23 1.27(6) .
C21 N22 1.46(6) .
C21 H21 0.9300 .
C22 N21 1.34(6) .
C22 N23 1.36(6) .
C22 H22 0.9300 .
C23 N24 1.4200 .
C23 N11 1.4200 .
C23 H23 0.9300 .
N11 N10 1.4200 .
N11 Ag3 2.209(19) .
N10 C24 1.4200 .
C24 N24 1.4200 .
C24 H24 0.9300 .
N24 Ag6 2.111(19) .
N5 C6 1.46(6) .
N5 Ag6 2.12(4) 2_565
C6 H6A 0.9300 .
N7 Ag1 2.29(4) .
N8 N9 1.20(6) .
N8 Ag7 2.16(4) 2_564
N13 N14 1.4200 .
N13 C11 1.4200 .
N13 Ag4 2.167(18) .
C11 N12 1.4200 .
C11 H11 0.9300 .
N12 C12 1.4200 .
N12 Ag3 2.160(18) .
C12 N14 1.4200 .
C12 H12 0.9300 .
N15 N16 1.19(5) .
N17 Ag2 2.15(4) 4_464
N21 N22 1.382(10) .
N22 Ag4 2.21(3) .
N23 Ag5 2.20(4) 2_574
O1 P2 1.55(3) .
O1 W3 2.36(3) .
O1 W1 2.38(3) .
O1 W2 2.39(3) .
O1W Ag3 2.57(3) .
O2 W2 1.86(3) .
O2 W1 1.99(3) .
O3 W2 1.92(3) .
O3 W3 2.01(3) .
O4 W1 1.87(3) .
O4 W3 2.00(3) .
O5 W3 1.82(3) .
O5 W4 1.95(3) .
O6 P2 1.52(3) .
O6 W4 2.29(3) .
O6 W5 2.39(3) .
O7 W5 1.89(3) .
O7 W2 1.93(3) .
O8 W6 1.90(3) .
O8 W5 1.91(3) .
O9 W6 1.91(3) .
O9 W2 1.93(3) .
O10 P2 1.50(3) .
O10 W7 2.33(3) .
O10 W6 2.37(3) .
O11 W7 1.86(3) .
O11 W1 1.99(3) .
O12 W8 1.89(3) .
O12 W7 1.96(3) .
O13 W1 1.89(3) .
O13 W8 1.92(3) .
O14 P2 1.53(3) .
O14 W8 2.40(3) .
O14 W9 2.42(3) .
O15 W9 1.90(3) .
O15 W3 1.93(3) .
O16 W9 1.93(3) .
O16 W8 1.95(3) .
O17 W4 1.89(3) .
O17 W9 1.90(3) .
O18 W10 1.87(3) .
O18 W9 1.94(3) .
O19 P1 1.59(3) .
O19 W10 2.34(3) .
O19 W11 2.34(3) .
O20 W11 1.91(3) .
O20 W8 1.94(3) .
O21 W11 1.88(3) .
O21 W12 1.91(3) .
O22 W7 1.86(3) .
O22 W12 1.93(3) .
O23 P1 1.52(3) .
O23 W12 2.37(3) .
O23 W13 2.38(3) .
O24 W6 1.89(3) .
O24 W13 1.94(3) .
O25 W13 1.84(3) .
O25 W12 1.94(3) .
O26 W13 1.90(3) .
O26 W14 1.91(3) .
O27 W5 1.88(3) .
O27 W14 1.94(3) .
O28 P1 1.57(3) .
O28 W15 2.28(3) .
O28 W14 2.34(3) .
O29 W4 1.86(3) .
O29 W15 1.94(3) .
O30 W14 1.85(3) .
O30 W15 1.96(3) .
O31 W10 1.84(3) .
O31 W15 1.94(3) .
O32 W15 1.87(3) .
O32 W16 1.92(3) .
O33 W16 1.92(3) .
O33 W10 1.95(3) .
O34 W16 1.85(3) .
O34 W17 1.96(3) .
O35 W11 1.90(3) .
O35 W17 1.94(3) .
O36 W12 1.90(3) .
O36 W17 1.94(3) .
O37 P1 1.47(3) .
O37 W18 2.39(3) .
O37 W17 2.42(3) .
O37 W16 2.45(3) .
O38 W18 1.89(3) .
O38 W13 1.95(3) .
O39 W18 1.82(3) .
O39 W14 2.02(3) .
O40 W17 1.93(3) .
O40 W18 1.96(3) .
O41 W16 1.92(3) .
O41 W18 1.92(3) .
O42 W18 1.75(3) .
O43 W17 1.69(3) .
O44 W16 1.70(3) .
O45 W15 1.75(3) .
O46 W14 1.73(3) .
O47 W13 1.74(3) .
O48 W12 1.74(3) .
O48 Ag7 2.28(3) .
O49 W10 1.92(3) .
O49 W11 1.96(3) .
O50 W11 1.70(3) .
O51 W10 1.71(3) .
O52 W9 1.70(3) .
O53 W8 1.76(3) .
O53 Ag1 2.58(3) .
O55 W6 1.87(3) .
O55 W7 2.00(3) .
O56 W7 1.73(3) .
O57 W6 1.73(3) .
O57 Ag1 2.57(3) 2_565
O58 W5 1.89(3) .
O58 W4 1.90(3) .
O59 W5 1.77(3) .
O60 W4 1.75(3) .
O60 Ag7 2.12(3) 1_545
O61 W3 1.69(3) .
O62 W2 1.76(3) .
O63 W1 1.71(3) .
Ag1 O57 2.57(3) 2_564
Ag2 N17 2.15(4) 4_565
Ag2 Ag7 3.062(11) .
Ag5 N23 2.20(4) 2_575
Ag6 N5 2.12(4) 2_564
Ag7 O60 2.12(3) 1_565
Ag7 N8 2.16(4) 2_565

loop_
_geom_torsion_atom_site_label_1
_geom_torsion_atom_site_label_2
_geom_torsion_atom_site_label_3
_geom_torsion_atom_site_label_4
_geom_torsion
_geom_torsion_site_symmetry_1
_geom_torsion_site_symmetry_4
N2 C1 N3 C2 0.0 . .
N2 C1 N3 Ag2 176(2) . .
C1 N3 C2 N1 0.0 . .
Ag2 N3 C2 N1 -176(3) . .
N3 C2 N1 N2 0.0 . .
N3 C2 N1 Ag1 -172(2) . .
C2 N1 N2 C1 0.0 . .
Ag1 N1 N2 C1 172(2) . .
C2 N1 N2 C3 -175(4) . .
Ag1 N1 N2 C3 -3(4) . .
N3 C1 N2 N1 0.0 . .
N3 C1 N2 C3 175(4) . .
N1 N2 C3 C4 66(4) . .
C1 N2 C3 C4 -108(4) . .
N2 C3 C4 N4 69(4) . .
N9 C9 C10 N10 59(4) . .
N14 C13 C14 N15 -70(4) . .
N19 C17 N20 C18 0.0 . .
N19 C17 N20 Ag5 176(2) . .
C17 N20 C18 N18 0.0 . .
Ag5 N20 C18 N18 -176(2) . .
N20 C18 N18 N19 0.0 . .
N20 C18 N18 Ag4 180(2) . .
C18 N18 N19 C17 0.0 . .
Ag4 N18 N19 C17 -180(2) . .
C18 N18 N19 C19 171(4) . .
Ag4 N18 N19 C19 -8(4) . .
N20 C17 N19 N18 0.0 . .
N20 C17 N19 C19 -171(4) . .
N18 N19 C19 C20 -54(5) . .
C17 N19 C19 C20 115(4) . .
N19 C19 C20 N21 118(4) . .
N24 C23 N11 N10 0.0 . .
N24 C23 N11 Ag3 -170(2) . .
C23 N11 N10 C24 0.0 . .
Ag3 N11 N10 C24 169(3) . .
C23 N11 N10 C10 -175(3) . .
Ag3 N11 N10 C10 -7(4) . .
C9 C10 N10 C24 77(4) . .
C9 C10 N10 N11 -109(3) . .
N11 N10 C24 N24 0.0 . .
C10 N10 C24 N24 175(4) . .
N10 C24 N24 C23 0.0 . .
N10 C24 N24 Ag6 172(2) . .
N11 C23 N24 C24 0.0 . .
N11 C23 N24 Ag6 -170(3) . .
N5 C5 N4 N6 -2(5) . .
N5 C5 N4 C4 -172(4) . .
C6 N6 N4 C5 2(5) . .
C6 N6 N4 C4 174(4) . .
C3 C4 N4 C5 -127(5) . .
C3 C4 N4 N6 64(5) . .
N4 C5 N5 C6 0(5) . .
N4 C5 N5 Ag6 -158(3) . 2_565
N4 N6 C6 N5 -2(5) . .
C5 N5 C6 N6 1(5) . .
Ag6 N5 C6 N6 158(3) 2_565 .
N9 C8 N7 C7 -2(5) . .
N9 C8 N7 Ag1 172(3) . .
N8 C7 N7 C8 1(5) . .
N8 C7 N7 Ag1 -174(3) . .
N7 C7 N8 N9 1(4) . .
N7 C7 N8 Ag7 175(2) . 2_564
C7 N8 N9 C8 -3(5) . .
Ag7 N8 N9 C8 -174(3) 2_564 .
C7 N8 N9 C9 178(3) . .
Ag7 N8 N9 C9 7(7) 2_564 .
N7 C8 N9 N8 3(5) . .
N7 C8 N9 C9 -178(4) . .
C10 C9 N9 N8 -105(5) . .
C10 C9 N9 C8 76(5) . .
N14 N13 C11 N12 0.0 . .
Ag4 N13 C11 N12 -173(2) . .
N13 C11 N12 C12 0.0 . .
N13 C11 N12 Ag3 165(2) . .
C11 N12 C12 N14 0.0 . .
Ag3 N12 C12 N14 -166(2) . .
N12 C12 N14 N13 0.0 . .
N12 C12 N14 C13 -175(3) . .
C11 N13 N14 C12 0.0 . .
Ag4 N13 N14 C12 173(2) . .
C11 N13 N14 C13 175(3) . .
Ag4 N13 N14 C13 -12(4) . .
C14 C13 N14 C12 -82(4) . .
C14 C13 N14 N13 104(3) . .
N17 C16 N15 N16 2(5) . .
N17 C16 N15 C14 171(4) . .
C13 C14 N15 N16 -48(5) . .
C13 C14 N15 C16 145(4) . .
C16 N15 N16 C15 -1(5) . .
C14 N15 N16 C15 -169(4) . .
N17 C15 N16 N15 -1(6) . .
N16 C15 N17 C16 2(6) . .
N16 C15 N17 Ag2 177(3) . 4_464
N15 C16 N17 C15 -3(6) . .
N15 C16 N17 Ag2 -177(3) . 4_464
N23 C22 N21 N22 -10(5) . .
N23 C22 N21 C20 -174(4) . .
C19 C20 N21 C22 102(5) . .
C19 C20 N21 N22 -60(5) . .
C22 N21 N22 C21 8(5) . .
C20 N21 N22 C21 171(4) . .
C22 N21 N22 Ag4 177(3) . .
C20 N21 N22 Ag4 -20(5) . .
N23 C21 N22 N21 -2(5) . .
N23 C21 N22 Ag4 -169(3) . .
N22 C21 N23 C22 -4(5) . .
N22 C21 N23 Ag5 -177(3) . 2_574
N21 C22 N23 C21 8(5) . .
N21 C22 N23 Ag5 -180(3) . 2_574
W18 O37 P1 O23 -64(2) . .
W17 O37 P1 O23 61(2) . .
W16 O37 P1 O23 178.2(16) . .
W18 O37 P1 O28 58(2) . .
W17 O37 P1 O28 -177.4(16) . .
W16 O37 P1 O28 -60(2) . .
W18 O37 P1 O19 177.2(15) . .
W17 O37 P1 O19 -58(2) . .
W16 O37 P1 O19 59(2) . .
W12 O23 P1 O37 -62(2) . .
W13 O23 P1 O37 62(2) . .
W12 O23 P1 O28 177.3(16) . .
W13 O23 P1 O28 -58(2) . .
W12 O23 P1 O19 56(2) . .
W13 O23 P1 O19 -179.7(15) . .
W15 O28 P1 O37 64(2) . .
W14 O28 P1 O37 -64(2) . .
W15 O28 P1 O23 -177.1(16) . .
W14 O28 P1 O23 55(2) . .
W15 O28 P1 O19 -55(2) . .
W14 O28 P1 O19 177.5(15) . .
W10 O19 P1 O37 -66(2) . .
W11 O19 P1 O37 62(2) . .
W10 O19 P1 O23 176.9(16) . .
W11 O19 P1 O23 -55(2) . .
W10 O19 P1 O28 54(2) . .
W11 O19 P1 O28 -178.2(15) . .
W7 O10 P2 O6 -176.6(16) . .
W6 O10 P2 O6 48(2) . .
W7 O10 P2 O14 -52(2) . .
W6 O10 P2 O14 173.1(17) . .
W7 O10 P2 O1 66(2) . .
W6 O10 P2 O1 -69(2) . .
W4 O6 P2 O10 178.8(16) . .
W5 O6 P2 O10 -50(2) . .
W4 O6 P2 O14 54(2) . .
W5 O6 P2 O14 -175.3(16) . .
W4 O6 P2 O1 -64(2) . .
W5 O6 P2 O1 67(2) . .
W8 O14 P2 O10 54(2) . .
W9 O14 P2 O10 175.5(16) . .
W8 O14 P2 O6 -177.4(16) . .
W9 O14 P2 O6 -56(2) . .
W8 O14 P2 O1 -62(2) . .
W9 O14 P2 O1 60(2) . .
W3 O1 P2 O10 -178.2(17) . .
W1 O1 P2 O10 -60(2) . .
W2 O1 P2 O10 58(2) . .
W3 O1 P2 O6 58(2) . .
W1 O1 P2 O6 175.8(16) . .
W2 O1 P2 O6 -66(2) . .
W3 O1 P2 O14 -60(2) . .
W1 O1 P2 O14 58(2) . .
W2 O1 P2 O14 176.4(15) . .
N2 N1 Ag1 N7 -152(7) . .
C2 N1 Ag1 N7 19(9) . .
N2 N1 Ag1 O57 64(2) . 2_564
C2 N1 Ag1 O57 -125(2) . 2_564
N2 N1 Ag1 O53 174(2) . .
C2 N1 Ag1 O53 -15(2) . .
C8 N7 Ag1 N1 30(10) . .
C7 N7 Ag1 N1 -156(7) . .
C8 N7 Ag1 O57 173(4) . 2_564
C7 N7 Ag1 O57 -12(3) . 2_564
C8 N7 Ag1 O53 64(4) . .
C7 N7 Ag1 O53 -121(3) . .
W8 O53 Ag1 N1 84.1(15) . .
W8 O53 Ag1 N7 -90.7(16) . .
W8 O53 Ag1 O57 173.4(12) . 2_564
C2 N3 Ag2 N17 -66(6) . 4_565
C1 N3 Ag2 N17 119(6) . 4_565
C2 N3 Ag2 Ag7 -104(2) . .
C1 N3 Ag2 Ag7 80.7(19) . .
C11 N12 Ag3 N11 -56(3) . .
C12 N12 Ag3 N11 107(2) . .
C11 N12 Ag3 O1W -169.6(19) . .
C12 N12 Ag3 O1W -6.2(18) . .
N10 N11 Ag3 N12 -174(2) . .
C23 N11 Ag3 N12 -7(3) . .
N10 N11 Ag3 O1W -63(2) . .
C23 N11 Ag3 O1W 104.2(17) . .
N14 N13 Ag4 N22 -108(2) . .
C11 N13 Ag4 N22 64(3) . .
N14 N13 Ag4 N18 57(2) . .
C11 N13 Ag4 N18 -131.5(19) . .
N21 N22 Ag4 N13 -158(3) . .
C21 N22 Ag4 N13 6(6) . .
N21 N22 Ag4 N18 36(3) . .
C21 N22 Ag4 N18 -160(4) . .
C18 N18 Ag4 N13 14(2) . .
N19 N18 Ag4 N13 -166.9(18) . .
C18 N18 Ag4 N22 -176(2) . .
N19 N18 Ag4 N22 4(2) . .
C17 N20 Ag5 N23 -125(6) . 2_575
C18 N20 Ag5 N23 49(8) . 2_575
C24 N24 Ag6 N5 -44(4) . 2_564
C23 N24 Ag6 N5 126(3) . 2_564
W12 O48 Ag7 O60 174.0(17) . 1_565
W12 O48 Ag7 N8 -28(2) . 2_565
W12 O48 Ag7 Ag2 102.5(14) . .
N3 Ag2 Ag7 O60 -59.3(10) . 1_565
N17 Ag2 Ag7 O60 129.4(13) 4_565 1_565
N3 Ag2 Ag7 N8 148.5(13) . 2_565
N17 Ag2 Ag7 N8 -22.8(15) 4_565 2_565
N3 Ag2 Ag7 O48 15.0(10) . .
N17 Ag2 Ag7 O48 -156.3(12) 4_565 .
W3 O4 W1 O63 174.4(14) . .
W3 O4 W1 O13 -87.3(15) . .
W3 O4 W1 O11 -10(4) . .
W3 O4 W1 O2 71.6(15) . .
W3 O4 W1 O1 -1.7(13) . .
W8 O13 W1 O63 -130(3) . .
W8 O13 W1 O4 131(3) . .
W8 O13 W1 O11 -28(3) . .
W8 O13 W1 O2 42(5) . .
W8 O13 W1 O1 54(3) . .
W7 O11 W1 O63 124(3) . .
W7 O11 W1 O4 -52(5) . .
W7 O11 W1 O13 27(3) . .
W7 O11 W1 O2 -134(3) . .
W7 O11 W1 O1 -60(3) . .
W2 O2 W1 O63 -174.8(15) . .
W2 O2 W1 O4 -76.0(16) . .
W2 O2 W1 O13 14(4) . .
W2 O2 W1 O11 83.2(16) . .
W2 O2 W1 O1 0.7(13) . .
P2 O1 W1 O63 -176(10) . .
W3 O1 W1 O63 -42(11) . .
W2 O1 W1 O63 50(11) . .
P2 O1 W1 O4 -133.2(19) . .
W3 O1 W1 O4 1.2(9) . .
W2 O1 W1 O4 92.9(10) . .
P2 O1 W1 O13 -41.8(18) . .
W3 O1 W1 O13 92.6(10) . .
W2 O1 W1 O13 -175.8(10) . .
P2 O1 W1 O11 43.8(18) . .
W3 O1 W1 O11 178.2(10) . .
W2 O1 W1 O11 -90.2(10) . .
P2 O1 W1 O2 133(2) . .
W3 O1 W1 O2 -92.1(10) . .
W2 O1 W1 O2 -0.5(9) . .
W1 O2 W2 O62 172.4(14) . .
W1 O2 W2 O3 74.0(15) . .
W1 O2 W2 O9 -85.2(15) . .
W1 O2 W2 O7 -3(4) . .
W1 O2 W2 O1 -0.7(13) . .
W3 O3 W2 O62 -174.7(15) . .
W3 O3 W2 O2 -73.7(15) . .
W3 O3 W2 O9 12(4) . .
W3 O3 W2 O7 84.3(15) . .
W3 O3 W2 O1 2.2(13) . .
W6 O9 W2 O62 -128(3) . .
W6 O9 W2 O2 130(3) . .
W6 O9 W2 O3 45(5) . .
W6 O9 W2 O7 -27(3) . .
W6 O9 W2 O1 55(3) . .
W5 O7 W2 O62 129(3) . .
W5 O7 W2 O2 -55(5) . .
W5 O7 W2 O3 -132(3) . .
W5 O7 W2 O9 28(3) . .
W5 O7 W2 O1 -57(3) . .
P2 O1 W2 O62 161(7) . .
W3 O1 W2 O62 23(8) . .
W1 O1 W2 O62 -66(8) . .
P2 O1 W2 O2 -133.1(19) . .
W3 O1 W2 O2 89.5(11) . .
W1 O1 W2 O2 0.5(9) . .
P2 O1 W2 O3 135.9(19) . .
W3 O1 W2 O3 -1.6(10) . .
W1 O1 W2 O3 -90.5(10) . .
P2 O1 W2 O9 -40.5(18) . .
W3 O1 W2 O9 -178.0(11) . .
W1 O1 W2 O9 93.1(10) . .
P2 O1 W2 O7 45.9(18) . .
W3 O1 W2 O7 -91.6(10) . .
W1 O1 W2 O7 179.5(10) . .
W4 O5 W3 O61 -126(3) . .
W4 O5 W3 O15 -27(3) . .
W4 O5 W3 O4 43(5) . .
W4 O5 W3 O3 130(3) . .
W4 O5 W3 O1 57(3) . .
W9 O15 W3 O61 120(3) . .
W9 O15 W3 O5 21(3) . .
W9 O15 W3 O4 -138(3) . .
W9 O15 W3 O3 -63(4) . .
W9 O15 W3 O1 -62(3) . .
W1 O4 W3 O61 -175.4(14) . .
W1 O4 W3 O5 16(4) . .
W1 O4 W3 O15 85.6(15) . .
W1 O4 W3 O3 -71.8(15) . .
W1 O4 W3 O1 1.7(13) . .
W2 O3 W3 O61 175.3(15) . .
W2 O3 W3 O5 -84.5(16) . .
W2 O3 W3 O15 -1(4) . .
W2 O3 W3 O4 73.2(15) . .
W2 O3 W3 O1 -2.2(13) . .
P2 O1 W3 O61 -177(100) . .
W1 O1 W3 O61 49(18) . .
W2 O1 W3 O61 -40(18) . .
P2 O1 W3 O5 -42.1(19) . .
W1 O1 W3 O5 -175.7(11) . .
W2 O1 W3 O5 95.0(11) . .
P2 O1 W3 O15 44.9(19) . .
W1 O1 W3 O15 -88.7(10) . .
W2 O1 W3 O15 -178.0(11) . .
P2 O1 W3 O4 132(2) . .
W1 O1 W3 O4 -1.2(9) . .
W2 O1 W3 O4 -90.5(10) . .
P2 O1 W3 O3 -136(2) . .
W1 O1 W3 O3 90.9(10) . .
W2 O1 W3 O3 1.5(9) . .
Ag7 O60 W4 O29 -99.1(16) 1_545 .
Ag7 O60 W4 O17 166.2(15) 1_545 .
Ag7 O60 W4 O58 -9.3(18) 1_545 .
Ag7 O60 W4 O5 80.8(16) 1_545 .
Ag7 O60 W4 O6 -4(9) 1_545 .
W15 O29 W4 O60 -103(4) . .
W15 O29 W4 O17 0(4) . .
W15 O29 W4 O58 158(4) . .
W15 O29 W4 O5 78(6) . .
W15 O29 W4 O6 85(4) . .
W9 O17 W4 O60 -131(3) . .
W9 O17 W4 O29 132(3) . .
W9 O17 W4 O58 37(5) . .
W9 O17 W4 O5 -33(3) . .
W9 O17 W4 O6 48(3) . .
W5 O58 W4 O60 -175.5(17) . .
W5 O58 W4 O29 -78.9(17) . .
W5 O58 W4 O17 16(4) . .
W5 O58 W4 O5 85.5(17) . .
W5 O58 W4 O6 5.2(15) . .
W3 O5 W4 O60 131(3) . .
W3 O5 W4 O29 -50(6) . .
W3 O5 W4 O17 29(3) . .
W3 O5 W4 O58 -130(3) . .
W3 O5 W4 O6 -57(3) . .
P2 O6 W4 O60 133(8) . .
W5 O6 W4 O60 -9(9) . .
P2 O6 W4 O29 -131(2) . .
W5 O6 W4 O29 87.2(10) . .
P2 O6 W4 O17 -37(2) . .
W5 O6 W4 O17 -179.2(11) . .
P2 O6 W4 O58 139(2) . .
W5 O6 W4 O58 -3.4(10) . .
P2 O6 W4 O5 47(2) . .
W5 O6 W4 O5 -94.9(10) . .
W14 O27 W5 O59 98(5) . .
W14 O27 W5 O58 -158(5) . .
W14 O27 W5 O7 -73(7) . .
W14 O27 W5 O8 -1(5) . .
W14 O27 W5 O6 -88(5) . .
W4 O58 W5 O59 176.7(16) . .
W4 O58 W5 O27 77.2(17) . .
W4 O58 W5 O7 -86.3(17) . .
W4 O58 W5 O8 -5(4) . .
W4 O58 W5 O6 -5.0(14) . .
W2 O7 W5 O59 -128(3) . .
W2 O7 W5 O27 43(6) . .
W2 O7 W5 O58 128(3) . .
W2 O7 W5 O8 -30(3) . .
W2 O7 W5 O6 58(3) . .
W6 O8 W5 O59 129(3) . .
W6 O8 W5 O27 -132(3) . .
W6 O8 W5 O58 -50(5) . .
W6 O8 W5 O7 32(3) . .
W6 O8 W5 O6 -50(3) . .
P2 O6 W5 O59 -125(10) . .
W4 O6 W5 O59 21(11) . .
P2 O6 W5 O27 127(2) . .
W4 O6 W5 O27 -87.4(10) . .
P2 O6 W5 O58 -142(2) . .
W4 O6 W5 O58 3.4(10) . .
P2 O6 W5 O7 -48.4(19) . .
W4 O6 W5 O7 96.9(10) . .
P2 O6 W5 O8 38.3(19) . .
W4 O6 W5 O8 -176.4(11) . .
Ag1 O57 W6 O55 96.0(17) 2_565 .
Ag1 O57 W6 O24 3.6(18) 2_565 .
Ag1 O57 W6 O8 -88.5(17) 2_565 .
Ag1 O57 W6 O9 -177.4(16) 2_565 .
Ag1 O57 W6 O10 112(10) 2_565 .
W7 O55 W6 O57 -173.6(15) . .
W7 O55 W6 O24 -76.1(15) . .
W7 O55 W6 O8 21(4) . .
W7 O55 W6 O9 89.5(15) . .
W7 O55 W6 O10 8.1(13) . .
W13 O24 W6 O57 -101(4) . .
W13 O24 W6 O55 160(4) . .
W13 O24 W6 O8 -2(4) . .
W13 O24 W6 O9 83(6) . .
W13 O24 W6 O10 84(4) . .
W5 O8 W6 O57 -130(3) . .
W5 O8 W6 O55 35(5) . .
W5 O8 W6 O24 132(3) . .
W5 O8 W6 O9 -33(3) . .
W5 O8 W6 O10 48(3) . .
W2 O9 W6 O57 128(3) . .
W2 O9 W6 O55 -133(3) . .
W2 O9 W6 O24 -56(6) . .
W2 O9 W6 O8 29(3) . .
W2 O9 W6 O10 -57(3) . .
P2 O10 W6 O57 126(10) . .
W7 O10 W6 O57 -22(11) . .
P2 O10 W6 O55 142(2) . .
W7 O10 W6 O55 -6.1(10) . .
P2 O10 W6 O24 -125(2) . .
W7 O10 W6 O24 86.7(10) . .
P2 O10 W6 O8 -34(2) . .
W7 O10 W6 O8 177.9(10) . .
P2 O10 W6 O9 54(2) . .
W7 O10 W6 O9 -93.8(10) . .
W1 O11 W7 O56 -123(3) . .
W1 O11 W7 O22 36(6) . .
W1 O11 W7 O12 -26(3) . .
W1 O11 W7 O55 133(3) . .
W1 O11 W7 O10 59(3) . .
W12 O22 W7 O56 111(6) . .
W12 O22 W7 O11 -48(8) . .
W12 O22 W7 O12 16(6) . .
W12 O22 W7 O55 -144(6) . .
W12 O22 W7 O10 -70(6) . .
W8 O12 W7 O56 118(3) . .
W8 O12 W7 O11 23(3) . .
W8 O12 W7 O22 -142(3) . .
W8 O12 W7 O55 -62(4) . .
W8 O12 W7 O10 -56(2) . .
W6 O55 W7 O56 177.3(14) . .
W6 O55 W7 O11 -87.8(15) . .
W6 O55 W7 O22 76.1(15) . .
W6 O55 W7 O12 -3(4) . .
W6 O55 W7 O10 -8.2(13) . .
P2 O10 W7 O56 -70(11) . .
W6 O10 W7 O56 76(11) . .
P2 O10 W7 O11 -49(2) . .
W6 O10 W7 O11 97.2(10) . .
P2 O10 W7 O22 124(2) . .
W6 O10 W7 O22 -89.0(10) . .
P2 O10 W7 O12 41(2) . .
W6 O10 W7 O12 -172.4(10) . .
P2 O10 W7 O55 -141(2) . .
W6 O10 W7 O55 5.7(9) . .
Ag1 O53 W8 O12 -72.6(14) . .
Ag1 O53 W8 O13 -165.9(12) . .
Ag1 O53 W8 O20 16.2(14) . .
Ag1 O53 W8 O16 104.7(13) . .
Ag1 O53 W8 O14 97(9) . .
W7 O12 W8 O53 -123(2) . .
W7 O12 W8 O13 -24(3) . .
W7 O12 W8 O20 140(3) . .
W7 O12 W8 O16 65(5) . .
W7 O12 W8 O14 58(2) . .
W1 O13 W8 O53 132(3) . .
W1 O13 W8 O12 30(3) . .
W1 O13 W8 O20 -56(6) . .
W1 O13 W8 O16 -131(3) . .
W1 O13 W8 O14 -54(3) . .
W11 O20 W8 O53 -107(4) . .
W11 O20 W8 O12 -5(4) . .
W11 O20 W8 O13 81(6) . .
W11 O20 W8 O16 156(4) . .
W11 O20 W8 O14 80(4) . .
W9 O16 W8 O53 -176.9(15) . .
W9 O16 W8 O12 -5(4) . .
W9 O16 W8 O13 85.1(15) . .
W9 O16 W8 O20 -79.9(15) . .
W9 O16 W8 O14 2.3(13) . .
P2 O14 W8 O53 143(9) . .
W9 O14 W8 O53 6(10) . .
P2 O14 W8 O12 -46.6(19) . .
W9 O14 W8 O12 176.1(10) . .
P2 O14 W8 O13 45.6(19) . .
W9 O14 W8 O13 -91.7(10) . .
P2 O14 W8 O20 -135(2) . .
W9 O14 W8 O20 88.0(10) . .
P2 O14 W8 O16 136(2) . .
W9 O14 W8 O16 -1.6(9) . .
W4 O17 W9 O52 129(3) . .
W4 O17 W9 O15 32(3) . .
W4 O17 W9 O16 -44(5) . .
W4 O17 W9 O18 -135(3) . .
W4 O17 W9 O14 -50(3) . .
W3 O15 W9 O52 -124(3) . .
W3 O15 W9 O17 -22(3) . .
W3 O15 W9 O16 137(3) . .
W3 O15 W9 O18 40(6) . .
W3 O15 W9 O14 61(3) . .
W8 O16 W9 O52 178.9(15) . .
W8 O16 W9 O17 -8(4) . .
W8 O16 W9 O15 -83.5(15) . .
W8 O16 W9 O18 81.7(15) . .
W8 O16 W9 O14 -2.3(13) . .
W10 O18 W9 O52 119(5) . .
W10 O18 W9 O17 17(5) . .
W10 O18 W9 O15 -45(8) . .
W10 O18 W9 O16 -142(5) . .
W10 O18 W9 O14 -66(5) . .
P2 O14 W9 O52 -123(12) . .
W8 O14 W9 O52 14(13) . .
P2 O14 W9 O17 42.0(19) . .
W8 O14 W9 O17 179.5(10) . .
P2 O14 W9 O15 -44.2(19) . .
W8 O14 W9 O15 93.3(10) . .
P2 O14 W9 O16 -136(2) . .
W8 O14 W9 O16 1.6(9) . .
P2 O14 W9 O18 131(2) . .
W8 O14 W9 O18 -91.9(10) . .
W15 O31 W10 O51 -122(3) . .
W15 O31 W10 O18 141(3) . .
W15 O31 W10 O49 56(5) . .
W15 O31 W10 O33 -28(3) . .
W15 O31 W10 O19 56(3) . .
W9 O18 W10 O51 -118(5) . .
W9 O18 W10 O31 -17(5) . .
W9 O18 W10 O49 142(5) . .
W9 O18 W10 O33 52(8) . .
W9 O18 W10 O19 67(5) . .
W11 O49 W10 O51 179.8(15) . .
W11 O49 W10 O31 1(4) . .
W11 O49 W10 O18 -83.1(16) . .
W11 O49 W10 O33 85.2(15) . .
W11 O49 W10 O19 1.8(13) . .
W16 O33 W10 O51 137(3) . .
W16 O33 W10 O31 36(3) . .
W16 O33 W10 O18 -33(7) . .
W16 O33 W10 O49 -123(3) . .
W16 O33 W10 O19 -48(3) . .
P1 O19 W10 O51 119(11) . .
W11 O19 W10 O51 -22(11) . .
P1 O19 W10 O31 -40.9(19) . .
W11 O19 W10 O31 178.5(11) . .
P1 O19 W10 O18 -130.0(19) . .
W11 O19 W10 O18 89.3(10) . .
P1 O19 W10 O49 139(2) . .
W11 O19 W10 O49 -1.3(9) . .
P1 O19 W10 O33 46.9(19) . .
W11 O19 W10 O33 -93.7(10) . .
W12 O21 W11 O50 125(3) . .
W12 O21 W11 O35 29(3) . .
W12 O21 W11 O20 -137(3) . .
W12 O21 W11 O49 -57(5) . .
W12 O21 W11 O19 -53(3) . .
W17 O35 W11 O50 -129(3) . .
W17 O35 W11 O21 -26(3) . .
W17 O35 W11 O20 51(6) . .
W17 O35 W11 O49 134(3) . .
W17 O35 W11 O19 60(3) . .
W8 O20 W11 O50 108(4) . .
W8 O20 W11 O21 4(4) . .
W8 O20 W11 O35 -73(7) . .
W8 O20 W11 O49 -155(4) . .
W8 O20 W11 O19 -81(4) . .
W10 O49 W11 O50 179.4(15) . .
W10 O49 W11 O21 1(4) . .
W10 O49 W11 O35 -84.2(16) . .
W10 O49 W11 O20 81.7(16) . .
W10 O49 W11 O19 -1.8(13) . .
P1 O19 W11 O50 -132(7) . .
W10 O19 W11 O50 9(7) . .
P1 O19 W11 O21 40.9(19) . .
W10 O19 W11 O21 -177.6(11) . .
P1 O19 W11 O35 -47.9(18) . .
W10 O19 W11 O35 93.7(10) . .
P1 O19 W11 O20 130.0(19) . .
W10 O19 W11 O20 -88.4(10) . .
P1 O19 W11 O49 -140(2) . .
W10 O19 W11 O49 1.3(9) . .
Ag7 O48 W12 O36 126.9(15) . .
Ag7 O48 W12 O21 -145.2(14) . .
Ag7 O48 W12 O22 -54.6(16) . .
Ag7 O48 W12 O25 39.1(16) . .
Ag7 O48 W12 O23 57(7) . .
W17 O36 W12 O48 132(3) . .
W17 O36 W12 O21 27(3) . .
W17 O36 W12 O22 -42(7) . .
W17 O36 W12 O25 -130(3) . .
W17 O36 W12 O23 -58(3) . .
W11 O21 W12 O48 -124(3) . .
W11 O21 W12 O36 -29(3) . .
W11 O21 W12 O22 137(3) . .
W11 O21 W12 O25 46(5) . .
W11 O21 W12 O23 53(3) . .
W7 O22 W12 O48 -118(6) . .
W7 O22 W12 O36 56(9) . .
W7 O22 W12 O21 -14(6) . .
W7 O22 W12 O25 142(6) . .
W7 O22 W12 O23 71(6) . .
W13 O25 W12 O48 -178.3(17) . .
W13 O25 W12 O36 87.3(17) . .
W13 O25 W12 O21 12(4) . .
W13 O25 W12 O22 -78.8(17) . .
W13 O25 W12 O23 4.9(14) . .
P1 O23 W12 O48 117(6) . .
W13 O23 W12 O48 -22(7) . .
P1 O23 W12 O36 46(2) . .
W13 O23 W12 O36 -92.6(10) . .
P1 O23 W12 O21 -41(2) . .
W13 O23 W12 O21 179.9(10) . .
P1 O23 W12 O22 -130(2) . .
W13 O23 W12 O22 91.0(10) . .
P1 O23 W12 O25 136(2) . .
W13 O23 W12 O25 -3.1(9) . .
W12 O25 W13 O47 175.6(16) . .
W12 O25 W13 O26 -9(4) . .
W12 O25 W13 O24 77.6(17) . .
W12 O25 W13 O38 -89.0(17) . .
W12 O25 W13 O23 -4.8(14) . .
W14 O26 W13 O47 131(3) . .
W14 O26 W13 O25 -45(5) . .
W14 O26 W13 O24 -131(3) . .
W14 O26 W13 O38 36(3) . .
W14 O26 W13 O23 -49(3) . .
W6 O24 W13 O47 99(4) . .
W6 O24 W13 O25 -156(4) . .
W6 O24 W13 O26 2(4) . .
W6 O24 W13 O38 -72(7) . .
W6 O24 W13 O23 -83(4) . .
W18 O38 W13 O47 -132(3) . .
W18 O38 W13 O25 123(3) . .
W18 O38 W13 O26 -35(3) . .
W18 O38 W13 O24 39(6) . .
W18 O38 W13 O23 50(3) . .
P1 O23 W13 O47 -128(25) . .
W12 O23 W13 O47 12(26) . .
P1 O23 W13 O25 -136(2) . .
W12 O23 W13 O25 3.2(10) . .
P1 O23 W13 O26 41.9(19) . .
W12 O23 W13 O26 -178.4(10) . .
P1 O23 W13 O24 133.0(19) . .
W12 O23 W13 O24 -87.4(10) . .
P1 O23 W13 O38 -44.5(19) . .
W12 O23 W13 O38 95.2(10) . .
W15 O30 W14 O46 177.6(15) . .
W15 O30 W14 O26 4(4) . .
W15 O30 W14 O27 -82.1(16) . .
W15 O30 W14 O39 81.9(16) . .
W15 O30 W14 O28 0.1(13) . .
W13 O26 W14 O46 -129(3) . .
W13 O26 W14 O30 45(5) . .
W13 O26 W14 O27 130(3) . .
W13 O26 W14 O39 -35(3) . .
W13 O26 W14 O28 48(3) . .
W5 O27 W14 O46 -99(5) . .
W5 O27 W14 O30 161(5) . .
W5 O27 W14 O26 2(5) . .
W5 O27 W14 O39 71(7) . .
W5 O27 W14 O28 88(5) . .
W18 O39 W14 O46 133(3) . .
W18 O39 W14 O30 -126(3) . .
W18 O39 W14 O26 33(3) . .
W18 O39 W14 O27 -36(6) . .
W18 O39 W14 O28 -54(3) . .
P1 O28 W14 O46 120(9) . .
W15 O28 W14 O46 -21(9) . .
P1 O28 W14 O30 141(2) . .
W15 O28 W14 O30 -0.1(10) . .
P1 O28 W14 O26 -38.0(18) . .
W15 O28 W14 O26 -178.8(10) . .
P1 O28 W14 O27 -128.7(19) . .
W15 O28 W14 O27 90.5(10) . .
P1 O28 W14 O39 46.6(18) . .
W15 O28 W14 O39 -94.2(10) . .
W16 O32 W15 O45 -133(4) . .
W16 O32 W15 O31 -33(4) . .
W16 O32 W15 O29 33(7) . .
W16 O32 W15 O30 125(4) . .
W16 O32 W15 O28 53(4) . .
W10 O31 W15 O45 125(3) . .
W10 O31 W15 O32 26(3) . .
W10 O31 W15 O29 -138(3) . .
W10 O31 W15 O30 -62(5) . .
W10 O31 W15 O28 -57(3) . .
W4 O29 W15 O45 101(4) . .
W4 O29 W15 O32 -65(6) . .
W4 O29 W15 O31 0(4) . .
W4 O29 W15 O30 -158(4) . .
W4 O29 W15 O28 -85(4) . .
W14 O30 W15 O45 178.6(16) . .
W14 O30 W15 O32 -80.1(17) . .
W14 O30 W15 O31 6(4) . .
W14 O30 W15 O29 82.3(16) . .
W14 O30 W15 O28 -0.1(14) . .
P1 O28 W15 O45 -152(9) . .
W14 O28 W15 O45 -12(10) . .
P1 O28 W15 O32 -41.9(19) . .
W14 O28 W15 O32 97.9(11) . .
P1 O28 W15 O31 42.5(19) . .
W14 O28 W15 O31 -177.7(11) . .
P1 O28 W15 O29 132(2) . .
W14 O28 W15 O29 -88.1(10) . .
P1 O28 W15 O30 -140(2) . .
W14 O28 W15 O30 0.1(9) . .
W17 O34 W16 O44 173.2(16) . .
W17 O34 W16 O41 72.4(17) . .
W17 O34 W16 O33 -86.9(17) . .
W17 O34 W16 O32 -15(4) . .
W17 O34 W16 O37 -1.2(14) . .
W18 O41 W16 O44 -171.5(15) . .
W18 O41 W16 O34 -70.0(16) . .
W18 O41 W16 O33 23(4) . .
W18 O41 W16 O32 85.0(16) . .
W18 O41 W16 O37 4.5(13) . .
W10 O33 W16 O44 -137(3) . .
W10 O33 W16 O34 121(3) . .
W10 O33 W16 O41 29(5) . .
W10 O33 W16 O32 -35(3) . .
W10 O33 W16 O37 47(3) . .
W15 O32 W16 O44 133(4) . .
W15 O32 W16 O34 -38(6) . .
W15 O32 W16 O41 -126(4) . .
W15 O32 W16 O33 36(4) . .
W15 O32 W16 O37 -52(4) . .
P1 O37 W16 O44 169(9) . .
W18 O37 W16 O44 34(10) . .
W17 O37 W16 O44 -56(10) . .
P1 O37 W16 O34 -134(2) . .
W18 O37 W16 O34 90.7(11) . .
W17 O37 W16 O34 0.8(10) . .
P1 O37 W16 O41 132(2) . .
W18 O37 W16 O41 -3.1(9) . .
W17 O37 W16 O41 -92.9(10) . .
P1 O37 W16 O33 -41.6(19) . .
W18 O37 W16 O33 -176.8(10) . .
W17 O37 W16 O33 93.3(10) . .
P1 O37 W16 O32 39.7(19) . .
W18 O37 W16 O32 -95.4(10) . .
W17 O37 W16 O32 174.7(11) . .
W18 O40 W17 O43 173.5(15) . .
W18 O40 W17 O36 -84.1(15) . .
W18 O40 W17 O35 -3(4) . .
W18 O40 W17 O34 72.0(15) . .
W18 O40 W17 O37 -2.4(13) . .
W12 O36 W17 O43 -127(3) . .
W12 O36 W17 O40 131(3) . .
W12 O36 W17 O35 -27(3) . .
W12 O36 W17 O34 50(5) . .
W12 O36 W17 O37 57(3) . .
W11 O35 W17 O43 127(3) . .
W11 O35 W17 O40 -57(5) . .
W11 O35 W17 O36 25(3) . .
W11 O35 W17 O34 -131(3) . .
W11 O35 W17 O37 -57(3) . .
W16 O34 W17 O43 -174.4(16) . .
W16 O34 W17 O40 -73.7(17) . .
W16 O34 W17 O36 8(4) . .
W16 O34 W17 O35 84.8(17) . .
W16 O34 W17 O37 1.2(14) . .
P1 O37 W17 O43 -180(100) . .
W18 O37 W17 O43 -41(11) . .
W16 O37 W17 O43 47(11) . .
P1 O37 W17 O40 -137(2) . .
W18 O37 W17 O40 1.7(9) . .
W16 O37 W17 O40 89.8(10) . .
P1 O37 W17 O36 -44.9(19) . .
W18 O37 W17 O36 94.0(10) . .
W16 O37 W17 O36 -177.9(11) . .
P1 O37 W17 O35 42.6(19) . .
W18 O37 W17 O35 -178.4(10) . .
W16 O37 W17 O35 -90.3(10) . .
P1 O37 W17 O34 132(2) . .
W18 O37 W17 O34 -88.8(10) . .
W16 O37 W17 O34 -0.7(9) . .
W14 O39 W18 O42 -132(3) . .
W14 O39 W18 O38 -34(3) . .
W14 O39 W18 O41 126(3) . .
W14 O39 W18 O40 44(5) . .
W14 O39 W18 O37 50(3) . .
W13 O38 W18 O42 137(3) . .
W13 O38 W18 O39 35(3) . .
W13 O38 W18 O41 -43(5) . .
W13 O38 W18 O40 -125(3) . .
W13 O38 W18 O37 -50(3) . .
W16 O41 W18 O42 168.4(15) . .
W16 O41 W18 O39 -89.8(16) . .
W16 O41 W18 O38 -11(4) . .
W16 O41 W18 O40 69.9(16) . .
W16 O41 W18 O37 -4.6(14) . .
W17 O40 W18 O42 -175.5(15) . .
W17 O40 W18 O39 9(4) . .
W17 O40 W18 O38 86.9(15) . .
W17 O40 W18 O41 -72.8(16) . .
W17 O40 W18 O37 2.5(13) . .
P1 O37 W18 O42 154(8) . .
W17 O37 W18 O42 15(9) . .
W16 O37 W18 O42 -72(9) . .
P1 O37 W18 O39 -40.2(19) . .
W17 O37 W18 O39 -179.4(10) . .
W16 O37 W18 O39 93.3(10) . .
P1 O37 W18 O38 47.2(19) . .
W17 O37 W18 O38 -92.1(10) . .
W16 O37 W18 O38 -179.4(10) . .
P1 O37 W18 O41 -130(2) . .
W17 O37 W18 O41 90.3(10) . .
W16 O37 W18 O41 3.0(9) . .
P1 O37 W18 O40 138(2) . .
W17 O37 W18 O40 -1.7(9) . .
W16 O37 W18 O40 -89.0(10) . .
